data_4103422
loop_
_publ_author_name
'Beatriz Ballesteros'
'Thomas B. Faust'
'Chin-Fa Lee'
'David A. Leigh'
'Christopher A. Muryn'
'Robin G. Pritchard'
'David Schultz'
'Simon J. Teat'
'Grigore A. Timco'
'Richard E. P. Winpenny'

_publ_section_title
;
 Synthesis, Structure, and Dynamic Properties of Hybrid Organic-Inorganic
 Rotaxanes
;
_journal_name_full 'Journal of the American Chemical Society'
_journal_page_first 15435
_journal_page_last 15444
_journal_paper_doi 10.1021/ja1074773
_journal_volume 132
_journal_year 2010
_chemical_compound_source 'synthesis as described'
_chemical_formula_moiety 'C108 H202 Co Cr7 F8 N3 O36.50'
_chemical_formula_sum 'C108 H202 Co Cr7 F8 N3 O36.5'
_chemical_formula_weight 2701.66
_chemical_name_systematic
;
 ?
;
_space_group_IT_number 14
_symmetry_cell_setting monoclinic
_symmetry_Int_Tables_number 14
_symmetry_space_group_name_Hall '-P 2yn'
_symmetry_space_group_name_H-M 'P 1 21/n 1'
_atom_sites_solution_hydrogens geom
_atom_sites_solution_primary direct
_atom_sites_solution_secondary difmap
_audit_conform_dict_location ftp://ftp.iucr.org/pub/cif_core.dic
_audit_conform_dict_name cif_core.dic
_audit_conform_dict_version 2.3
_audit_creation_date 2009-09-14T21:41:15-00:00
_audit_creation_method 'WinGX routine CIF_UPDATE'
_cell_angle_alpha 90
_cell_angle_beta 94.6221(10)
_cell_angle_gamma 90
_cell_formula_units_Z 4
_cell_length_a 16.5136(5)
_cell_length_b 31.3861(7)
_cell_length_c 28.4164(9)
_cell_measurement_reflns_used 15512
_cell_measurement_temperature 100(2)
_cell_measurement_theta_max 21.036
_cell_measurement_theta_min 0.998
_cell_measurement_wavelength 0.71073
_cell_volume 14680.3(7)
_computing_cell_refinement 'HKL Scalepack (Otwinowski & Minor 1997)'
_computing_data_collection 'Collect (Nonius BV, 1997-2000)'
_computing_data_reduction 'HKL Denzo and Scalepack (Otwinowski & Minor 1997)'
_computing_molecular_graphics 'Ortep-3 for Windows (Farrugia, 1997)'
_computing_publication_material 'WinGX publication routines (Farrugia, 1999)'
_computing_structure_refinement 'SHELXL-97 (Sheldrick, 1997)'
_computing_structure_solution 'SHELXS-86 (Sheldrick, 1986)'
_diffrn_ambient_temperature 293(2)
_diffrn_detector 'CCD plate'
_diffrn_detector_area_resol_mean 9
_diffrn_measured_fraction_theta_full 0.981
_diffrn_measured_fraction_theta_max 0.981
_diffrn_measurement_device '95mm CCD camera on \k-goniostat'
_diffrn_measurement_device_type KappaCCD
_diffrn_measurement_method 'CCD rotation images, thick slices'
_diffrn_orient_matrix_type 'by Nonius Collect from scalepack cell'
_diffrn_orient_matrix_UB_11 -0.205871E-1
_diffrn_orient_matrix_UB_12 -0.295069E-1
_diffrn_orient_matrix_UB_13 -0.67995E-2
_diffrn_orient_matrix_UB_21 -0.16039E-2
_diffrn_orient_matrix_UB_22 -0.53151E-2
_diffrn_orient_matrix_UB_23 0.346103E-1
_diffrn_orient_matrix_UB_31 -0.571368E-1
_diffrn_orient_matrix_UB_32 0.107809E-1
_diffrn_orient_matrix_UB_33 -0.15467E-2
_diffrn_radiation_monochromator graphite
_diffrn_radiation_probe x-ray
_diffrn_radiation_type MoK\a
_diffrn_radiation_wavelength 0.71073
_diffrn_reflns_av_R_equivalents 0.118
_diffrn_reflns_av_unetI/netI 0.0792
_diffrn_reflns_limit_h_max 15
_diffrn_reflns_limit_h_min 0
_diffrn_reflns_limit_k_max 30
_diffrn_reflns_limit_k_min 0
_diffrn_reflns_limit_l_max 27
_diffrn_reflns_limit_l_min -27
_diffrn_reflns_number 69748
_diffrn_reflns_reduction_process
;
 Scaled and merged with SORTAV
 R.H. Blessing, (1987) Cryst. Rev. 1, 3-58
 R.H. Blessing, (1989) J. Appl. Cryst. 22, 396-397
;
_diffrn_reflns_theta_full 20
_diffrn_reflns_theta_max 20
_diffrn_reflns_theta_min 2.94
_diffrn_source 'Enraf Nonius FR590'
_exptl_absorpt_coefficient_mu 0.684
_exptl_absorpt_correction_T_max 1.013
_exptl_absorpt_correction_T_min 0.983
_exptl_absorpt_correction_type multi-scan
_exptl_absorpt_process_details
;
 R.H. Blessing, Acta Cryst. (1995), A51, 33-38
;
_exptl_crystal_colour green
_exptl_crystal_density_diffrn 1.222
_exptl_crystal_density_method 'not measured'
_exptl_crystal_description plate
_exptl_crystal_F_000 5720
_exptl_crystal_size_max 0.25
_exptl_crystal_size_mid 0.18
_exptl_crystal_size_min 0.08
_refine_diff_density_max 0.836
_refine_diff_density_min -0.45
_refine_diff_density_rms 0.1
_refine_ls_extinction_method none
_refine_ls_goodness_of_fit_ref 1.133
_refine_ls_hydrogen_treatment constr
_refine_ls_matrix_type full
_refine_ls_number_parameters 1476
_refine_ls_number_reflns 13440
_refine_ls_number_restraints 2518
_refine_ls_restrained_S_all 1.1
_refine_ls_R_factor_all 0.1826
_refine_ls_R_factor_gt 0.1071
_refine_ls_shift/su_max 0.012
_refine_ls_shift/su_mean 0.001
_refine_ls_structure_factor_coef Fsqd
_refine_ls_weighting_details 'calc w=1/[\s^2^(Fo^2^)+(0.0748P)^2^+124.7195P] where P=(Fo^2^+2Fc^2^)/3'
_refine_ls_weighting_scheme calc
_refine_ls_wR_factor_gt 0.2301
_refine_ls_wR_factor_ref 0.2772
_reflns_number_gt 7358
_reflns_number_total 13440
_reflns_threshold_expression >2sigma(I)
_cod_data_source_file ja1074773_si_007.cif
_cod_data_source_block shelxl
_cod_original_sg_symbol_H-M 'P 21/n'
_cod_original_formula_sum 'C108 H202 Co Cr7 F8 N3 O36.50'
_cod_database_code 4103422

loop_
_symmetry_equiv_pos_as_xyz
'x, y, z'
'-x+1/2, y+1/2, -z+1/2'
'-x, -y, -z'
'x-1/2, -y-1/2, z-1/2'

loop_
_atom_site_label
_atom_site_type_symbol
_atom_site_fract_x
_atom_site_fract_y
_atom_site_fract_z
_atom_site_U_iso_or_equiv
_atom_site_adp_type
_atom_site_occupancy
_atom_site_symmetry_multiplicity
_atom_site_calc_flag
_atom_site_refinement_flags
_atom_site_disorder_assembly
_atom_site_disorder_group
C1 C 0.4411(5) 0.3237(2) 0.1032(3) 0.084(3) Uani 1 1 d DU . .
C2 C 0.4950(5) 0.2876(2) 0.0892(3) 0.111(4) Uani 1 1 d DU . .
C3 C 0.5671(6) 0.2829(4) 0.1240(4) 0.161(6) Uani 1 1 d DU . .
H3A H 0.6011 0.2604 0.114 0.242 Uiso 1 1 calc R . .
H3B H 0.5493 0.2762 0.1545 0.242 Uiso 1 1 calc R . .
H3C H 0.5972 0.3091 0.1258 0.242 Uiso 1 1 calc R . .
C4 C 0.5264(8) 0.3001(4) 0.0420(3) 0.212(7) Uani 1 1 d DU . .
H4A H 0.562 0.2782 0.0321 0.318 Uiso 1 1 calc R . .
H4B H 0.5555 0.3265 0.0455 0.318 Uiso 1 1 calc R . .
H4C H 0.4813 0.3033 0.0187 0.318 Uiso 1 1 calc R . .
C5 C 0.4496(7) 0.2467(3) 0.0841(5) 0.172(7) Uani 1 1 d DU . .
H5A H 0.4855 0.2246 0.0751 0.257 Uiso 1 1 calc R . .
H5B H 0.4054 0.2497 0.0602 0.257 Uiso 1 1 calc R . .
H5C H 0.4287 0.2394 0.1136 0.257 Uiso 1 1 calc R . .
C6 C 0.1047(5) 0.3901(3) 0.1006(3) 0.094(4) Uani 1 1 d DU . .
C7 C 0.0338(5) 0.4186(3) 0.0840(3) 0.119(5) Uani 1 1 d DU . .
C8 C 0.0649(7) 0.4545(3) 0.0562(5) 0.203(8) Uani 1 1 d DU . .
H8A H 0.0956 0.4433 0.0317 0.304 Uiso 1 1 calc R . .
H8B H 0.0993 0.4723 0.0767 0.304 Uiso 1 1 calc R . .
H8C H 0.0201 0.4708 0.0424 0.304 Uiso 1 1 calc R . .
C9 C -0.0281(7) 0.3941(4) 0.0511(5) 0.218(8) Uani 1 1 d DU . .
H9A H -0.0018 0.3832 0.0247 0.327 Uiso 1 1 calc R . .
H9B H -0.0714 0.4128 0.0401 0.327 Uiso 1 1 calc R . .
H9C H -0.0498 0.3708 0.0681 0.327 Uiso 1 1 calc R . .
C10 C -0.0092(8) 0.4331(5) 0.1247(4) 0.239(9) Uani 1 1 d DU . .
H10A H -0.0545 0.4506 0.1138 0.359 Uiso 1 1 calc R . .
H10B H 0.0274 0.4493 0.1458 0.359 Uiso 1 1 calc R . .
H10C H -0.0283 0.4088 0.1411 0.359 Uiso 1 1 calc R . .
C11 C 0.3798(5) 0.4171(3) 0.0384(2) 0.081(3) Uani 1 1 d DU . .
C12 C 0.3950(4) 0.4276(2) -0.0123(3) 0.099(4) Uani 1 1 d DU . .
C13 C 0.3903(10) 0.4747(3) -0.0195(5) 0.227(9) Uani 1 1 d DU . .
H13A H 0.4012 0.4814 -0.0514 0.34 Uiso 1 1 calc R . .
H13B H 0.4299 0.4885 0.002 0.34 Uiso 1 1 calc R . .
H13C H 0.337 0.4846 -0.0138 0.34 Uiso 1 1 calc R . .
C14 C 0.4803(5) 0.4137(4) -0.0202(4) 0.181(7) Uani 1 1 d DU . .
H14A H 0.4914 0.4201 -0.0521 0.271 Uiso 1 1 calc R . .
H14B H 0.4856 0.3836 -0.0149 0.271 Uiso 1 1 calc R . .
H14C H 0.5182 0.4286 0.0012 0.271 Uiso 1 1 calc R . .
C15 C 0.3371(7) 0.4055(5) -0.0463(4) 0.259(9) Uani 1 1 d DU . .
H15A H 0.3492 0.4125 -0.0779 0.388 Uiso 1 1 calc R . .
H15B H 0.2828 0.4145 -0.0416 0.388 Uiso 1 1 calc R . .
H15C H 0.3417 0.3753 -0.0417 0.388 Uiso 1 1 calc R . .
C16 C 0.1764(6) 0.2956(3) 0.0449(3) 0.080(3) Uani 1 1 d DU . .
C17 C 0.1622(5) 0.2693(3) 0.0003(3) 0.107(4) Uani 1 1 d DU . .
C18 C 0.2145(7) 0.2855(4) -0.0368(3) 0.180(6) Uani 1 1 d DU . .
H18A H 0.2048 0.2687 -0.0649 0.27 Uiso 1 1 calc R . .
H18B H 0.2706 0.2834 -0.0254 0.27 Uiso 1 1 calc R . .
H18C H 0.2013 0.3147 -0.0437 0.27 Uiso 1 1 calc R . .
C19 C 0.1910(9) 0.2243(3) 0.0109(5) 0.198(8) Uani 1 1 d DU . .
H19A H 0.1822 0.2071 -0.017 0.298 Uiso 1 1 calc R . .
H19B H 0.1611 0.2125 0.0355 0.298 Uiso 1 1 calc R . .
H19C H 0.2478 0.2246 0.0211 0.298 Uiso 1 1 calc R . .
C20 C 0.0754(6) 0.2691(6) -0.0157(5) 0.291(10) Uani 1 1 d DU . .
H20A H 0.067 0.2523 -0.0439 0.436 Uiso 1 1 calc R . .
H20B H 0.0574 0.2977 -0.022 0.436 Uiso 1 1 calc R . .
H20C H 0.0451 0.257 0.0085 0.436 Uiso 1 1 calc R . .
C21 C 0.1528(5) 0.2261(2) 0.1996(4) 0.083(3) Uani 1 1 d DU . .
C22 C 0.1683(4) 0.1786(2) 0.1953(3) 0.093(4) Uani 1 1 d DU . .
C23 C 0.0892(5) 0.1575(3) 0.1784(4) 0.108(4) Uani 1 1 d DU . .
H23A H 0.0973 0.1273 0.1762 0.162 Uiso 1 1 calc R . .
H23B H 0.0707 0.1686 0.1479 0.162 Uiso 1 1 calc R . .
H23C H 0.0493 0.1632 0.2003 0.162 Uiso 1 1 calc R . .
C24 C 0.1961(7) 0.1598(3) 0.2427(3) 0.137(5) Uani 1 1 d DU . .
H24A H 0.2034 0.1297 0.2395 0.206 Uiso 1 1 calc R . .
H24B H 0.1559 0.1652 0.2646 0.206 Uiso 1 1 calc R . .
H24C H 0.2466 0.1727 0.2542 0.206 Uiso 1 1 calc R . .
C25 C 0.2286(6) 0.1709(4) 0.1595(4) 0.160(6) Uani 1 1 d DU . .
H25A H 0.2375 0.1408 0.1566 0.241 Uiso 1 1 calc R . .
H25B H 0.279 0.1847 0.1696 0.241 Uiso 1 1 calc R . .
H25C H 0.2079 0.1823 0.1296 0.241 Uiso 1 1 calc R . .
C26 C -0.0367(4) 0.2762(3) 0.1633(3) 0.079(3) Uani 1 1 d DU . .
C27 C -0.1189(4) 0.2618(2) 0.1413(3) 0.090(4) Uani 1 1 d DU . .
C28 C -0.1823(5) 0.2662(4) 0.1761(3) 0.128(5) Uani 1 1 d DU . .
H28A H -0.2337 0.2564 0.162 0.192 Uiso 1 1 calc R . .
H28B H -0.1868 0.2956 0.185 0.192 Uiso 1 1 calc R . .
H28C H -0.1668 0.2495 0.2037 0.192 Uiso 1 1 calc R . .
C29 C -0.1128(7) 0.2159(3) 0.1270(5) 0.184(7) Uani 1 1 d DU . .
H29A H -0.1646 0.2063 0.1132 0.276 Uiso 1 1 calc R . .
H29B H -0.097 0.199 0.1544 0.276 Uiso 1 1 calc R . .
H29C H -0.0729 0.2131 0.1044 0.276 Uiso 1 1 calc R . .
C30 C -0.1425(6) 0.2908(3) 0.1004(3) 0.142(5) Uani 1 1 d DU . .
H30A H -0.194 0.282 0.0855 0.213 Uiso 1 1 calc R . .
H30B H -0.102 0.2895 0.0781 0.213 Uiso 1 1 calc R . .
H30C H -0.1467 0.3195 0.1116 0.213 Uiso 1 1 calc R . .
C31 C 0.0081(4) 0.2581(3) 0.3421(3) 0.079(3) Uani 1 1 d DU . .
C32 C -0.0479(4) 0.2265(2) 0.3632(3) 0.093(4) Uani 1 1 d DU . .
C33 C -0.0552(9) 0.2360(5) 0.4140(3) 0.243(8) Uani 1 1 d DU . .
H33A H -0.0924 0.2163 0.4265 0.364 Uiso 1 1 calc R . .
H33B H -0.075 0.2646 0.4171 0.364 Uiso 1 1 calc R . .
H33C H -0.0029 0.2334 0.4311 0.364 Uiso 1 1 calc R . .
C34 C -0.1307(5) 0.2305(5) 0.3374(5) 0.241(9) Uani 1 1 d DU . .
H34A H -0.1675 0.2111 0.3508 0.362 Uiso 1 1 calc R . .
H34B H -0.1274 0.2238 0.3046 0.362 Uiso 1 1 calc R . .
H34C H -0.1501 0.2591 0.3403 0.362 Uiso 1 1 calc R . .
C35 C -0.0154(8) 0.1826(3) 0.3572(6) 0.243(8) Uani 1 1 d DU . .
H35A H -0.0509 0.1623 0.3702 0.364 Uiso 1 1 calc R . .
H35B H 0.0378 0.1805 0.3734 0.364 Uiso 1 1 calc R . .
H35C H -0.0122 0.1769 0.3242 0.364 Uiso 1 1 calc R . .
C36 C 0.0148(4) 0.3681(2) 0.3052(3) 0.075(3) Uani 1 1 d DU . .
C37 C -0.0474(4) 0.4035(2) 0.3036(3) 0.086(3) Uani 1 1 d DU . .
C38 C -0.0419(7) 0.4282(3) 0.2584(3) 0.134(5) Uani 1 1 d DU . .
H38A H -0.0808 0.451 0.2571 0.201 Uiso 1 1 calc R . .
H38B H -0.0533 0.4096 0.2319 0.201 Uiso 1 1 calc R . .
H38C H 0.0118 0.4398 0.2576 0.201 Uiso 1 1 calc R . .
C39 C -0.1313(4) 0.3835(3) 0.3029(4) 0.103(4) Uani 1 1 d DU . .
H39A H -0.1717 0.4055 0.302 0.154 Uiso 1 1 calc R . .
H39B H -0.1348 0.3666 0.3309 0.154 Uiso 1 1 calc R . .
H39C H -0.1404 0.3657 0.2756 0.154 Uiso 1 1 calc R . .
C40 C -0.0305(6) 0.4326(3) 0.3446(3) 0.119(5) Uani 1 1 d DU . .
H40A H -0.0701 0.4551 0.3431 0.179 Uiso 1 1 calc R . .
H40B H 0.0228 0.4445 0.3437 0.179 Uiso 1 1 calc R . .
H40C H -0.0335 0.4169 0.3734 0.179 Uiso 1 1 calc R . .
C41 C 0.1775(5) 0.3459(3) 0.4599(2) 0.081(3) Uani 1 1 d DU . .
C42 C 0.1528(4) 0.3503(3) 0.5096(3) 0.099(4) Uani 1 1 d DU . .
C43 C 0.1933(6) 0.3870(3) 0.5351(4) 0.151(5) Uani 1 1 d DU . .
H43A H 0.1743 0.3892 0.5661 0.227 Uiso 1 1 calc R . .
H43B H 0.1806 0.4128 0.5179 0.227 Uiso 1 1 calc R . .
H43C H 0.251 0.3827 0.5378 0.227 Uiso 1 1 calc R . .
C44 C 0.0616(5) 0.3516(5) 0.5095(4) 0.160(6) Uani 1 1 d DU . .
H44A H 0.0466 0.3546 0.5412 0.241 Uiso 1 1 calc R . .
H44B H 0.0392 0.3256 0.4962 0.241 Uiso 1 1 calc R . .
H44C H 0.0409 0.3753 0.4908 0.241 Uiso 1 1 calc R . .
C45 C 0.1793(7) 0.3106(3) 0.5363(4) 0.160(6) Uani 1 1 d DU . .
H45A H 0.1628 0.3123 0.5679 0.24 Uiso 1 1 calc R . .
H45B H 0.2373 0.3081 0.5374 0.24 Uiso 1 1 calc R . .
H45C H 0.1546 0.2862 0.5207 0.24 Uiso 1 1 calc R . .
C46 C 0.2875(6) 0.2678(2) 0.3958(3) 0.079(3) Uani 1 1 d DU . .
C47 C 0.3160(4) 0.2227(2) 0.4065(3) 0.092(4) Uani 1 1 d DU . .
C48 C 0.4006(5) 0.2160(4) 0.3915(5) 0.179(7) Uani 1 1 d DU . .
H48A H 0.4172 0.1872 0.3981 0.268 Uiso 1 1 calc R . .
H48B H 0.4374 0.2352 0.4087 0.268 Uiso 1 1 calc R . .
H48C H 0.401 0.2214 0.3583 0.268 Uiso 1 1 calc R . .
C49 C 0.2597(6) 0.1910(3) 0.3819(4) 0.147(6) Uani 1 1 d DU . .
H49A H 0.2781 0.1627 0.3898 0.221 Uiso 1 1 calc R . .
H49B H 0.2589 0.1951 0.3484 0.221 Uiso 1 1 calc R . .
H49C H 0.206 0.195 0.3918 0.221 Uiso 1 1 calc R . .
C50 C 0.3210(10) 0.2181(4) 0.4589(3) 0.219(8) Uani 1 1 d DU . .
H50A H 0.3366 0.1895 0.4674 0.329 Uiso 1 1 calc R . .
H50B H 0.2689 0.2243 0.4701 0.329 Uiso 1 1 calc R . .
H50C H 0.3606 0.2377 0.4729 0.329 Uiso 1 1 calc R . .
C51 C 0.3206(5) 0.4548(2) 0.3943(3) 0.077(3) Uani 1 1 d DU . .
C52 C 0.2695(4) 0.4929(2) 0.4062(3) 0.086(3) Uani 1 1 d DU . .
C53 C 0.2823(6) 0.5003(3) 0.4590(3) 0.107(4) Uani 1 1 d DU . .
H53A H 0.2509 0.5245 0.4674 0.16 Uiso 1 1 calc R . .
H53B H 0.3388 0.5057 0.4676 0.16 Uiso 1 1 calc R . .
H53C H 0.2653 0.4756 0.4755 0.16 Uiso 1 1 calc R . .
C54 C 0.2956(6) 0.5315(3) 0.3795(3) 0.104(4) Uani 1 1 d DU . .
H54A H 0.2631 0.5556 0.387 0.156 Uiso 1 1 calc R . .
H54B H 0.2886 0.526 0.3462 0.156 Uiso 1 1 calc R . .
H54C H 0.3518 0.5375 0.3884 0.156 Uiso 1 1 calc R . .
C55 C 0.1810(4) 0.4827(3) 0.3931(4) 0.111(4) Uani 1 1 d DU . .
H55A H 0.1482 0.5068 0.4001 0.167 Uiso 1 1 calc R . .
H55B H 0.1653 0.4585 0.4108 0.167 Uiso 1 1 calc R . .
H55C H 0.1733 0.4765 0.3599 0.167 Uiso 1 1 calc R . .
C56 C 0.4688(5) 0.3879(3) 0.4590(2) 0.077(3) Uani 1 1 d DU . .
C57 C 0.5128(4) 0.3940(2) 0.5072(3) 0.076(3) Uani 1 1 d DU . .
C58 C 0.6030(4) 0.3905(3) 0.5038(3) 0.089(4) Uani 1 1 d DU . .
H58A H 0.6307 0.395 0.5344 0.134 Uiso 1 1 calc R . .
H58B H 0.6201 0.4116 0.4822 0.134 Uiso 1 1 calc R . .
H58C H 0.6158 0.3626 0.4926 0.134 Uiso 1 1 calc R . .
C59 C 0.4923(6) 0.4384(3) 0.5243(3) 0.111(4) Uani 1 1 d DU . .
H59A H 0.5197 0.4432 0.5549 0.167 Uiso 1 1 calc R . .
H59B H 0.4347 0.4407 0.5262 0.167 Uiso 1 1 calc R . .
H59C H 0.5097 0.4593 0.5026 0.167 Uiso 1 1 calc R . .
C60 C 0.4854(6) 0.3616(3) 0.5409(3) 0.121(5) Uani 1 1 d DU . .
H60A H 0.513 0.3661 0.5715 0.182 Uiso 1 1 calc R . .
H60B H 0.4977 0.3335 0.53 0.182 Uiso 1 1 calc R . .
H60C H 0.4278 0.3641 0.5429 0.182 Uiso 1 1 calc R . .
C61 C 0.6036(5) 0.4711(3) 0.3359(3) 0.087(3) Uani 1 1 d DU . .
C62 C 0.6679(5) 0.5020(3) 0.3570(3) 0.113(4) Uani 1 1 d DU . .
C63 C 0.6303(7) 0.5453(3) 0.3623(5) 0.187(7) Uani 1 1 d DU . .
H63A H 0.5882 0.5434 0.3837 0.28 Uiso 1 1 calc R . .
H63B H 0.6075 0.555 0.3321 0.28 Uiso 1 1 calc R . .
H63C H 0.6712 0.565 0.3746 0.28 Uiso 1 1 calc R . .
C64 C 0.7340(5) 0.5059(4) 0.3235(4) 0.149(5) Uani 1 1 d DU . .
H64A H 0.7111 0.5165 0.2936 0.223 Uiso 1 1 calc R . .
H64B H 0.7577 0.4784 0.319 0.223 Uiso 1 1 calc R . .
H64C H 0.7751 0.5251 0.3364 0.223 Uiso 1 1 calc R . .
C65 C 0.6983(8) 0.4866(5) 0.4044(3) 0.249(9) Uani 1 1 d DU . .
H65A H 0.6543 0.4856 0.4244 0.373 Uiso 1 1 calc R . .
H65B H 0.7394 0.5057 0.4177 0.373 Uiso 1 1 calc R . .
H65C H 0.721 0.4587 0.4018 0.373 Uiso 1 1 calc R . .
C66 C 0.5837(5) 0.3586(2) 0.3210(3) 0.078(3) Uani 1 1 d DU . .
C67 C 0.6317(4) 0.3182(2) 0.3332(2) 0.081(3) Uani 1 1 d DU . .
C68 C 0.6966(5) 0.3288(3) 0.3719(3) 0.095(4) Uani 1 1 d DU . .
H68A H 0.6715 0.3386 0.3992 0.143 Uiso 1 1 calc R . .
H68B H 0.7313 0.3507 0.3612 0.143 Uiso 1 1 calc R . .
H68C H 0.7282 0.3038 0.3799 0.143 Uiso 1 1 calc R . .
C69 C 0.6708(6) 0.3012(3) 0.2908(3) 0.110(4) Uani 1 1 d DU . .
H69A H 0.7015 0.276 0.2997 0.165 Uiso 1 1 calc R . .
H69B H 0.7064 0.3224 0.2796 0.165 Uiso 1 1 calc R . .
H69C H 0.6295 0.2943 0.2663 0.165 Uiso 1 1 calc R . .
C70 C 0.5736(6) 0.2859(3) 0.3506(4) 0.128(5) Uani 1 1 d DU . .
H70A H 0.5501 0.2969 0.3779 0.192 Uiso 1 1 calc R . .
H70B H 0.6024 0.26 0.3588 0.192 Uiso 1 1 calc R . .
H70C H 0.5314 0.2802 0.3262 0.192 Uiso 1 1 calc R . .
C71 C 0.4622(5) 0.4961(2) 0.1906(3) 0.076(3) Uani 1 1 d DU . .
C72 C 0.4675(4) 0.5443(2) 0.1873(3) 0.086(3) Uani 1 1 d DU . .
C73 C 0.4094(6) 0.5607(3) 0.1477(3) 0.122(5) Uani 1 1 d DU . .
H73A H 0.415 0.591 0.1453 0.183 Uiso 1 1 calc R . .
H73B H 0.3547 0.5538 0.1542 0.183 Uiso 1 1 calc R . .
H73C H 0.4216 0.5476 0.1186 0.183 Uiso 1 1 calc R . .
C74 C 0.5545(5) 0.5546(3) 0.1762(4) 0.116(4) Uani 1 1 d DU . .
H74A H 0.5603 0.5848 0.1726 0.175 Uiso 1 1 calc R . .
H74B H 0.566 0.5407 0.1474 0.175 Uiso 1 1 calc R . .
H74C H 0.5919 0.5448 0.2015 0.175 Uiso 1 1 calc R . .
C75 C 0.4509(7) 0.5644(3) 0.2333(3) 0.142(5) Uani 1 1 d DU . .
H75A H 0.4545 0.5948 0.2306 0.213 Uiso 1 1 calc R . .
H75B H 0.4901 0.5545 0.2577 0.213 Uiso 1 1 calc R . .
H75C H 0.3973 0.5567 0.2411 0.213 Uiso 1 1 calc R . .
C76 C 0.6244(4) 0.4270(3) 0.1633(3) 0.077(3) Uani 1 1 d DU . .
C77 C 0.7100(4) 0.4278(2) 0.1483(3) 0.090(4) Uani 1 1 d DU . .
C78 C 0.7065(7) 0.4235(6) 0.0962(3) 0.245(10) Uani 1 1 d DU . .
H78A H 0.7605 0.4253 0.086 0.367 Uiso 1 1 calc R . .
H78B H 0.6738 0.446 0.0817 0.367 Uiso 1 1 calc R . .
H78C H 0.6831 0.3964 0.087 0.367 Uiso 1 1 calc R . .
C79 C 0.7626(6) 0.3930(3) 0.1708(4) 0.156(6) Uani 1 1 d DU . .
H79A H 0.8164 0.3952 0.1604 0.234 Uiso 1 1 calc R . .
H79B H 0.7399 0.3658 0.1617 0.234 Uiso 1 1 calc R . .
H79C H 0.7652 0.3958 0.2045 0.234 Uiso 1 1 calc R . .
C80 C 0.7488(7) 0.4694(3) 0.1624(6) 0.245(9) Uani 1 1 d DU . .
H80A H 0.8026 0.4704 0.152 0.367 Uiso 1 1 calc R . .
H80B H 0.7517 0.4722 0.1962 0.367 Uiso 1 1 calc R . .
H80C H 0.717 0.4923 0.1482 0.367 Uiso 1 1 calc R . .
C81 C 0.0120(5) 0.6006(4) 0.1643(4) 0.153(6) Uani 1 1 d DU . .
C82 C -0.0648(5) 0.5982(3) 0.1310(3) 0.158(6) Uani 1 1 d DU . .
C83 C -0.1127(7) 0.5610(3) 0.1444(5) 0.193(7) Uani 1 1 d DU . .
H83A H -0.1294 0.565 0.1757 0.29 Uiso 1 1 calc R . .
H83B H -0.08 0.5357 0.1437 0.29 Uiso 1 1 calc R . .
H83C H -0.1598 0.558 0.1226 0.29 Uiso 1 1 calc R . .
C84 C -0.0447(8) 0.5936(5) 0.0808(3) 0.208(8) Uani 1 1 d DU . .
H84A H -0.094 0.5917 0.0606 0.312 Uiso 1 1 calc R . .
H84B H -0.0131 0.5683 0.0776 0.312 Uiso 1 1 calc R . .
H84C H -0.014 0.618 0.072 0.312 Uiso 1 1 calc R . .
C85 C -0.1070(8) 0.6393(3) 0.1401(6) 0.211(9) Uani 1 1 d DU . .
H85A H -0.1229 0.6395 0.1719 0.316 Uiso 1 1 calc R . .
H85B H -0.1544 0.642 0.1184 0.316 Uiso 1 1 calc R . .
H85C H -0.0709 0.6627 0.1358 0.316 Uiso 1 1 calc R . .
C86 C 0.1542(8) 0.5789(4) 0.1858(5) 0.165(6) Uani 1 1 d DU . .
H86A H 0.1565 0.6018 0.2089 0.198 Uiso 1 1 calc R . .
H86B H 0.2039 0.5796 0.1698 0.198 Uiso 1 1 calc R . .
C87 C 0.1468(10) 0.5374(5) 0.2098(7) 0.264(9) Uani 1 1 d DU . .
H87A H 0.1199 0.5429 0.2384 0.317 Uiso 1 1 calc R . .
H87B H 0.1097 0.5202 0.1896 0.317 Uiso 1 1 calc R . .
C88 C 0.2099(9) 0.5133(4) 0.2221(6) 0.196(7) Uani 1 1 d DU . .
H88A H 0.2465 0.5307 0.2424 0.235 Uiso 1 1 calc R . .
H88B H 0.2369 0.5084 0.1935 0.235 Uiso 1 1 calc R . .
C89 C 0.2066(8) 0.4722(4) 0.2453(5) 0.161(6) Uani 1 1 d DU . .
H89A H 0.2226 0.4766 0.2785 0.194 Uiso 1 1 calc R . .
H89B H 0.1502 0.4633 0.243 0.194 Uiso 1 1 calc R . .
C90 C 0.2525(8) 0.4382(3) 0.2298(5) 0.141(5) Uani 1 1 d DU . .
H90A H 0.3075 0.4488 0.2288 0.169 Uiso 1 1 calc R . .
H90B H 0.2324 0.4328 0.1973 0.169 Uiso 1 1 calc R . .
C91 C 0.2595(5) 0.3973(3) 0.2524(3) 0.085(3) Uani 1 1 d DU . .
H91A H 0.2751 0.4023 0.2856 0.102 Uiso 1 1 calc R . .
H91B H 0.2056 0.3848 0.2506 0.102 Uiso 1 1 calc R . .
C92 C 0.3222(6) 0.3246(3) 0.2554(3) 0.083(3) Uani 1 1 d DU . .
H92A H 0.2691 0.3111 0.2522 0.1 Uiso 1 1 calc R . .
H92B H 0.337 0.3275 0.289 0.1 Uiso 1 1 calc R . .
C93 C 0.3798(8) 0.2945(3) 0.2369(5) 0.144(5) Uani 1 1 d DU . .
H93A H 0.3704 0.2943 0.2028 0.173 Uiso 1 1 calc R . .
H93B H 0.4342 0.3055 0.2445 0.173 Uiso 1 1 calc R . .
C94 C 0.3782(7) 0.2515(3) 0.2529(4) 0.122(5) Uani 1 1 d DU . .
H94A H 0.324 0.2409 0.2438 0.146 Uiso 1 1 calc R . .
H94B H 0.3831 0.2527 0.2871 0.146 Uiso 1 1 calc R . .
C95 C 0.4347(7) 0.2184(5) 0.2398(6) 0.190(7) Uani 1 1 d DU . .
H95A H 0.4309 0.1961 0.2631 0.228 Uiso 1 1 calc R . .
H95B H 0.4104 0.2067 0.2103 0.228 Uiso 1 1 calc R . .
C96 C 0.5145(9) 0.2216(6) 0.2337(7) 0.259(10) Uani 1 1 d DU . .
H96A H 0.5399 0.2258 0.2654 0.311 Uiso 1 1 calc R . .
H96B H 0.5195 0.2487 0.2177 0.311 Uiso 1 1 calc R . .
C97 C 0.5717(12) 0.1926(5) 0.2106(7) 0.239(9) Uani 1 1 d DU . .
H97A H 0.5772 0.2028 0.1788 0.286 Uiso 1 1 calc R . .
H97B H 0.6248 0.1945 0.2278 0.286 Uiso 1 1 calc R . .
C98 C 0.5402(8) 0.1268(3) 0.1641(5) 0.176(7) Uani 1 1 d DU . .
C99 C 0.5090(5) 0.0816(3) 0.1665(3) 0.151(6) Uani 1 1 d DU . .
C100 C 0.4208(5) 0.0837(5) 0.1742(5) 0.190(7) Uani 1 1 d DU . .
H10D H 0.3917 0.0965 0.1472 0.285 Uiso 1 1 calc R . .
H10E H 0.4134 0.1005 0.2017 0.285 Uiso 1 1 calc R . .
H10F H 0.4005 0.0555 0.1786 0.285 Uiso 1 1 calc R . .
C101 C 0.5551(8) 0.0573(4) 0.2051(4) 0.186(7) Uani 1 1 d DU . .
H10G H 0.5355 0.0285 0.2052 0.278 Uiso 1 1 calc R . .
H10H H 0.5477 0.0704 0.2349 0.278 Uiso 1 1 calc R . .
H10I H 0.6119 0.0572 0.1998 0.278 Uiso 1 1 calc R . .
C102 C 0.5240(9) 0.0607(4) 0.1210(4) 0.217(8) Uani 1 1 d DU . .
H10J H 0.4909 0.0739 0.0958 0.325 Uiso 1 1 calc R . .
H10K H 0.5105 0.031 0.1225 0.325 Uiso 1 1 calc R . .
H10L H 0.5803 0.0636 0.1153 0.325 Uiso 1 1 calc R . .
Co1 Co 0.44771(8) 0.41521(5) 0.13777(5) 0.0856(5) Uani 1 1 d U . .
Cr2 Cr 0.53624(9) 0.42437(5) 0.25072(5) 0.0742(5) Uani 1 1 d U . .
Cr3 Cr 0.46764(9) 0.41925(5) 0.35964(5) 0.0727(5) Uani 1 1 d U . .
Cr4 Cr 0.32370(9) 0.35871(5) 0.40504(5) 0.0745(5) Uani 1 1 d U . .
Cr5 Cr 0.14116(9) 0.32010(5) 0.36243(5) 0.0758(5) Uani 1 1 d U . .
Cr6 Cr 0.06468(9) 0.29038(5) 0.25246(5) 0.0756(5) Uani 1 1 d U . .
Cr7 Cr 0.12856(9) 0.30429(6) 0.14253(5) 0.0794(5) Uani 1 1 d U . .
Cr8 Cr 0.27594(10) 0.36137(6) 0.09423(6) 0.0858(6) Uani 1 1 d U . .
F1 F 0.4631(3) 0.39622(15) 0.20481(15) 0.0724(16) Uani 1 1 d U . .
F2 F 0.4482(3) 0.42447(15) 0.29299(15) 0.0668(15) Uani 1 1 d U . .
F3 F 0.3920(3) 0.37126(15) 0.35579(15) 0.0676(15) Uani 1 1 d U . .
F4 F 0.2332(3) 0.35718(15) 0.35817(15) 0.0707(16) Uani 1 1 d U . .
F5 F 0.1527(3) 0.30106(15) 0.29904(15) 0.0677(15) Uani 1 1 d U . .
F6 F 0.1199(3) 0.32279(15) 0.20711(15) 0.0692(15) Uani 1 1 d U . .
F7 F 0.2363(3) 0.32785(15) 0.14555(15) 0.0691(15) Uani 1 1 d U . .
F8 F 0.3328(3) 0.39680(16) 0.14109(16) 0.0777(16) Uani 1 1 d U . .
N1 N 0.0845(6) 0.5847(4) 0.1519(4) 0.151(5) Uani 1 1 d DU . .
H1 H 0.089 0.578 0.1229 0.181 Uiso 1 1 calc R . .
N2 N 0.3127(6) 0.3666(3) 0.2366(4) 0.134(4) Uani 1 1 d DU . .
H2A H 0.3624 0.3785 0.2393 0.161 Uiso 1 1 calc R . .
H2B H 0.2991 0.3635 0.2054 0.161 Uiso 1 1 calc R . .
N3 N 0.5480(8) 0.1481(4) 0.2081(4) 0.173(5) Uani 1 1 d DU . .
H3 H 0.5387 0.1346 0.2334 0.208 Uiso 1 1 calc R . .
O1 O 0.3667(4) 0.3220(2) 0.0934(2) 0.101(3) Uani 1 1 d U . .
O2 O 0.4804(4) 0.3571(2) 0.1177(2) 0.088(2) Uani 1 1 d U . .
O3 O 0.1763(4) 0.3987(2) 0.0939(2) 0.096(2) Uani 1 1 d U . .
O4 O 0.0828(4) 0.3558(2) 0.1178(2) 0.105(3) Uani 1 1 d U . .
O5 O 0.3158(5) 0.3942(3) 0.0428(2) 0.118(3) Uani 1 1 d U . .
O6 O 0.4263(4) 0.4308(2) 0.0705(2) 0.084(2) Uani 1 1 d U . .
O7 O 0.2207(5) 0.3255(3) 0.0457(2) 0.118(3) Uani 1 1 d U . .
O8 O 0.1389(4) 0.2828(2) 0.0794(2) 0.113(3) Uani 1 1 d U . .
O9 O 0.1710(4) 0.2491(2) 0.1664(2) 0.097(2) Uani 1 1 d U . .
O10 O 0.1168(4) 0.2379(2) 0.2333(2) 0.087(2) Uani 1 1 d U . .
O11 O 0.0194(4) 0.2808(3) 0.1377(2) 0.111(3) Uani 1 1 d U . .
O12 O -0.0278(3) 0.2799(2) 0.2068(2) 0.086(2) Uani 1 1 d U . .
O13 O 0.0104(4) 0.2567(2) 0.2984(2) 0.096(2) Uani 1 1 d U . .
O14 O 0.0495(3) 0.2825(2) 0.3682(2) 0.080(2) Uani 1 1 d U . .
O15 O 0.0112(4) 0.3428(2) 0.2712(2) 0.088(2) Uani 1 1 d U . .
O16 O 0.0682(4) 0.3663(2) 0.3394(2) 0.080(2) Uani 1 1 d U . .
O17 O 0.1279(4) 0.3398(2) 0.4262(2) 0.085(2) Uani 1 1 d U . .
O18 O 0.2550(4) 0.3472(2) 0.45678(19) 0.080(2) Uani 1 1 d U . .
O19 O 0.2111(4) 0.2737(2) 0.3868(2) 0.083(2) Uani 1 1 d U . .
O20 O 0.3410(4) 0.2973(2) 0.3971(2) 0.083(2) Uani 1 1 d U . .
O21 O 0.3033(3) 0.4196(2) 0.4146(2) 0.077(2) Uani 1 1 d U . .
O22 O 0.3774(4) 0.4582(2) 0.3676(2) 0.077(2) Uani 1 1 d U . .
O23 O 0.4144(4) 0.3605(2) 0.4525(2) 0.082(2) Uani 1 1 d U . .
O24 O 0.4885(3) 0.4153(2) 0.4277(2) 0.074(2) Uani 1 1 d U . .
O25 O 0.5438(3) 0.4666(2) 0.3618(2) 0.081(2) Uani 1 1 d U . .
O26 O 0.6109(3) 0.4538(2) 0.2971(2) 0.082(2) Uani 1 1 d U . .
O27 O 0.5555(3) 0.3787(2) 0.3545(2) 0.078(2) Uani 1 1 d U . .
O28 O 0.5722(4) 0.3689(2) 0.2777(2) 0.083(2) Uani 1 1 d U . .
O29 O 0.5032(4) 0.48035(19) 0.2260(2) 0.077(2) Uani 1 1 d U . .
O30 O 0.4227(4) 0.4748(2) 0.1591(2) 0.078(2) Uani 1 1 d U . .
O31 O 0.6253(3) 0.4215(2) 0.2092(2) 0.082(2) Uani 1 1 d U . .
O32 O 0.5640(3) 0.4310(2) 0.1369(2) 0.078(2) Uani 1 1 d U . .
O33 O 0.0058(6) 0.6132(4) 0.2067(4) 0.187(5) Uani 1 1 d U . .
O34 O 0.5586(8) 0.1465(4) 0.1294(4) 0.240(6) Uani 1 1 d U . .
O35 O 0.8734(7) 0.1414(6) 0.2253(6) 0.335(10) Uani 1 1 d DU A 1
C103 C 0.7907(7) 0.1375(8) 0.2198(4) 0.270(11) Uani 1 1 d DU A 1
C104 C 0.7443(11) 0.1386(7) 0.1791(5) 0.310(13) Uani 1 1 d DU A 1
H10M H 0.7048 0.161 0.1803 0.465 Uiso 1 1 calc R A 1
H10N H 0.717 0.1118 0.1741 0.465 Uiso 1 1 calc R A 1
H10O H 0.7778 0.144 0.1536 0.465 Uiso 1 1 calc R A 1
C105 C 0.7609(10) 0.1282(9) 0.2619(5) 0.346(14) Uani 1 1 d DU A 1
H10P H 0.8044 0.1286 0.2864 0.519 Uiso 1 1 calc R A 1
H10Q H 0.7364 0.1005 0.2603 0.519 Uiso 1 1 calc R A 1
H10R H 0.7209 0.1491 0.2686 0.519 Uiso 1 1 calc R A 1
O36 O 0.1658(7) 0.5699(5) 0.0698(6) 0.147(6) Uiso 0.5 1 d PD B 1
C106 C 0.2316(9) 0.5551(4) 0.0499(7) 0.156(11) Uiso 0.5 1 d PD B 1
C107 C 0.2823(9) 0.5818(5) 0.0329(6) 0.081(6) Uiso 0.5 1 d PD B 1
H10S H 0.2599 0.592 0.0027 0.121 Uiso 0.5 1 calc PR B 1
H10T H 0.3329 0.5676 0.0292 0.121 Uiso 0.5 1 calc PR B 1
H10U H 0.2913 0.6054 0.0541 0.121 Uiso 0.5 1 calc PR B 1
C108 C 0.2570(13) 0.5159(5) 0.0661(9) 0.159(11) Uiso 0.5 1 d PD B 1
H10V H 0.2514 0.4957 0.0407 0.238 Uiso 0.5 1 calc PR B 1
H10W H 0.2245 0.5071 0.0909 0.238 Uiso 0.5 1 calc PR B 1
H10$ H 0.3129 0.5175 0.0782 0.238 Uiso 0.5 1 calc PR B 1
O37 O 0.8408(11) 0.3771(5) 0.4676(4) 0.150(6) Uiso 0.5 1 d PD C 1
C109 C 0.8438(12) 0.3833(4) 0.5149(5) 0.097(7) Uiso 0.5 1 d PD C 1
C110 C 0.8433(14) 0.3535(5) 0.5467(6) 0.115(8) Uiso 0.5 1 d PD C 1
H11A H 0.8608 0.3272 0.5337 0.173 Uiso 0.5 1 calc PR C 1
H11B H 0.7892 0.3502 0.5563 0.173 Uiso 0.5 1 calc PR C 1
H11C H 0.8795 0.3611 0.5735 0.173 Uiso 0.5 1 calc PR C 1
C111 C 0.8611(13) 0.4230(5) 0.5292(7) 0.112(8) Uiso 0.5 1 d PD C 1
H11D H 0.8326 0.4293 0.5565 0.167 Uiso 0.5 1 calc PR C 1
H11E H 0.8446 0.4425 0.5043 0.167 Uiso 0.5 1 calc PR C 1
H11F H 0.9185 0.4256 0.537 0.167 Uiso 0.5 1 calc PR C 1
O38 O 0.2669(13) 0.4850(7) 0.1014(8) 0.183(8) Uiso 0.5 1 d P D 2

loop_
_atom_site_aniso_label
_atom_site_aniso_U_11
_atom_site_aniso_U_22
_atom_site_aniso_U_33
_atom_site_aniso_U_23
_atom_site_aniso_U_13
_atom_site_aniso_U_12
C1 0.123(8) 0.069(6) 0.057(6) -0.023(5) -0.003(6) 0.023(6)
C2 0.124(9) 0.103(8) 0.108(8) -0.012(7) 0.018(7) -0.002(7)
C3 0.113(10) 0.108(10) 0.254(16) -0.014(11) -0.038(11) 0.015(8)
C4 0.300(16) 0.180(13) 0.170(13) -0.018(11) 0.100(12) 0.125(12)
C5 0.144(11) 0.135(11) 0.225(15) -0.055(11) -0.052(11) 0.000(10)
C6 0.102(7) 0.091(7) 0.085(7) -0.019(6) -0.015(6) 0.029(6)
C7 0.140(10) 0.105(8) 0.108(9) 0.017(7) -0.003(8) 0.011(8)
C8 0.115(10) 0.182(14) 0.302(19) 0.087(14) -0.041(12) -0.035(10)
C9 0.155(12) 0.192(15) 0.288(19) 0.000(14) -0.104(13) -0.016(12)
C10 0.244(16) 0.255(17) 0.226(17) -0.040(14) 0.065(14) 0.127(14)
C11 0.084(6) 0.108(7) 0.058(6) 0.007(6) 0.040(5) -0.004(6)
C12 0.083(7) 0.121(8) 0.094(8) 0.015(7) 0.001(6) -0.012(7)
C13 0.35(2) 0.171(15) 0.162(14) 0.038(12) 0.067(15) 0.033(16)
C14 0.193(12) 0.253(16) 0.109(10) 0.059(10) 0.089(9) 0.060(12)
C15 0.261(15) 0.41(2) 0.097(11) 0.031(13) -0.009(11) -0.205(15)
C16 0.094(7) 0.099(7) 0.047(6) -0.030(5) 0.000(5) 0.002(6)
C17 0.108(8) 0.136(9) 0.078(7) -0.040(7) 0.009(6) -0.016(7)
C18 0.263(15) 0.185(12) 0.098(9) -0.061(9) 0.050(10) -0.106(12)
C19 0.33(2) 0.112(11) 0.161(13) -0.052(10) 0.038(13) -0.006(13)
C20 0.194(16) 0.51(3) 0.168(13) -0.190(15) -0.021(12) 0.019(18)
C21 0.059(6) 0.079(7) 0.111(8) 0.003(6) -0.004(6) 0.010(5)
C22 0.072(6) 0.089(7) 0.116(8) -0.011(6) 0.008(6) 0.000(6)
C23 0.112(9) 0.091(8) 0.117(9) -0.015(7) -0.014(7) -0.002(7)
C24 0.133(10) 0.082(8) 0.187(13) -0.001(9) -0.045(9) -0.001(8)
C25 0.141(10) 0.113(10) 0.238(15) -0.009(10) 0.075(11) 0.014(9)
C26 0.067(6) 0.091(7) 0.078(7) -0.010(6) -0.010(5) -0.027(5)
C27 0.072(6) 0.121(8) 0.078(7) -0.001(6) 0.005(6) -0.024(6)
C28 0.071(7) 0.179(12) 0.128(10) -0.004(9) -0.020(7) -0.006(8)
C29 0.114(10) 0.163(12) 0.265(16) -0.104(11) -0.052(10) 0.002(9)
C30 0.093(8) 0.205(13) 0.118(10) 0.005(10) -0.051(7) -0.035(9)
C31 0.055(6) 0.098(7) 0.085(7) 0.012(6) 0.017(5) -0.010(5)
C32 0.083(6) 0.114(8) 0.083(7) -0.003(6) 0.020(6) -0.051(6)
C33 0.304(15) 0.289(17) 0.146(13) -0.017(12) 0.092(12) -0.192(13)
C34 0.106(10) 0.34(2) 0.277(18) 0.131(16) -0.016(12) -0.086(12)
C35 0.274(16) 0.103(11) 0.38(2) 0.066(12) 0.196(14) 0.036(11)
C36 0.061(6) 0.091(7) 0.077(7) -0.001(6) 0.029(5) -0.011(5)
C37 0.090(7) 0.090(7) 0.076(7) -0.004(6) -0.005(6) 0.004(6)
C38 0.121(10) 0.121(10) 0.157(12) 0.025(9) -0.014(9) -0.006(8)
C39 0.059(6) 0.124(9) 0.124(9) -0.017(8) 0.003(6) -0.011(6)
C40 0.075(7) 0.129(10) 0.150(11) -0.030(8) -0.010(7) 0.012(7)
C41 0.069(6) 0.119(8) 0.059(6) -0.002(6) 0.025(5) -0.028(6)
C42 0.073(6) 0.157(9) 0.068(7) -0.003(7) 0.003(6) -0.039(7)
C43 0.156(10) 0.208(13) 0.096(9) -0.034(9) 0.049(8) -0.093(10)
C44 0.105(9) 0.292(18) 0.087(9) -0.032(10) 0.025(7) -0.006(11)
C45 0.189(13) 0.201(14) 0.094(9) 0.042(9) 0.034(9) -0.032(11)
C46 0.099(7) 0.087(7) 0.049(6) 0.009(5) -0.007(5) 0.008(6)
C47 0.089(7) 0.102(8) 0.081(7) 0.029(6) -0.024(6) -0.017(6)
C48 0.129(10) 0.131(10) 0.279(17) 0.093(11) 0.043(11) 0.034(9)
C49 0.144(11) 0.105(9) 0.182(13) -0.043(9) -0.050(10) 0.021(8)
C50 0.45(2) 0.113(10) 0.088(10) 0.040(8) -0.041(13) 0.066(13)
C51 0.068(6) 0.091(7) 0.068(6) -0.007(6) -0.018(5) 0.001(6)
C52 0.078(6) 0.101(8) 0.078(7) 0.005(6) -0.010(6) -0.008(6)
C53 0.105(8) 0.117(9) 0.098(8) -0.023(7) 0.008(7) -0.010(7)
C54 0.112(8) 0.095(8) 0.104(9) 0.004(7) 0.007(7) -0.004(7)
C55 0.099(8) 0.105(9) 0.129(10) -0.008(8) -0.003(7) 0.009(7)
C56 0.061(6) 0.129(8) 0.039(6) -0.010(6) -0.007(5) 0.027(6)
C57 0.064(6) 0.088(7) 0.078(7) 0.010(6) 0.019(5) -0.009(5)
C58 0.073(7) 0.102(8) 0.091(8) -0.005(6) -0.002(6) -0.005(6)
C59 0.092(7) 0.168(11) 0.070(7) -0.022(7) -0.015(6) 0.052(7)
C60 0.093(8) 0.157(11) 0.107(9) 0.013(8) -0.041(7) -0.010(8)
C61 0.080(6) 0.083(7) 0.096(8) 0.001(6) -0.007(6) -0.042(6)
C62 0.110(8) 0.113(8) 0.118(9) -0.005(7) 0.027(7) -0.046(7)
C63 0.159(11) 0.160(11) 0.250(16) -0.095(11) 0.061(11) -0.092(9)
C64 0.119(9) 0.155(11) 0.175(12) -0.064(9) 0.034(9) -0.065(8)
C65 0.218(14) 0.34(2) 0.169(14) 0.068(14) -0.099(12) -0.154(14)
C66 0.066(6) 0.076(6) 0.088(7) 0.013(6) -0.020(5) -0.022(5)
C67 0.071(6) 0.102(7) 0.067(6) 0.001(6) -0.004(5) -0.010(6)
C68 0.078(7) 0.119(9) 0.090(8) 0.002(7) 0.012(6) 0.014(6)
C69 0.121(9) 0.110(9) 0.099(9) -0.001(7) 0.005(7) 0.006(7)
C70 0.133(10) 0.099(9) 0.152(11) 0.024(8) 0.003(9) -0.016(8)
C71 0.059(6) 0.079(7) 0.095(7) 0.007(6) 0.027(5) -0.004(5)
C72 0.085(7) 0.088(7) 0.085(7) 0.010(6) 0.015(6) 0.012(6)
C73 0.105(9) 0.127(10) 0.133(10) 0.026(8) 0.010(8) 0.007(8)
C74 0.108(8) 0.090(8) 0.153(11) 0.021(8) 0.021(8) -0.018(7)
C75 0.196(12) 0.117(10) 0.118(10) -0.007(8) 0.037(9) 0.050(9)
C76 0.073(6) 0.078(6) 0.084(7) 0.008(6) 0.029(6) -0.004(5)
C77 0.067(6) 0.126(8) 0.080(7) 0.011(6) 0.023(5) -0.007(6)
C78 0.087(9) 0.55(3) 0.106(11) 0.057(15) 0.030(8) 0.061(14)
C79 0.097(8) 0.210(14) 0.163(12) 0.027(11) 0.023(8) 0.069(9)
C80 0.168(12) 0.141(13) 0.44(2) -0.050(15) 0.145(14) -0.058(11)
C81 0.148(10) 0.198(13) 0.118(10) -0.001(9) 0.042(9) -0.024(10)
C82 0.125(10) 0.222(14) 0.122(10) -0.007(10) -0.026(9) -0.015(10)
C83 0.163(12) 0.177(13) 0.238(17) 0.008(12) 0.014(12) -0.094(10)
C84 0.189(14) 0.275(19) 0.153(13) -0.061(13) -0.026(12) -0.045(14)
C85 0.181(15) 0.170(15) 0.28(2) 0.002(15) 0.003(14) 0.014(13)
C86 0.130(10) 0.189(12) 0.171(12) 0.073(10) -0.009(9) -0.011(10)
C87 0.244(16) 0.289(17) 0.267(16) 0.131(14) 0.062(13) 0.029(14)
C88 0.207(13) 0.171(13) 0.222(14) 0.018(11) 0.088(11) 0.031(11)
C89 0.180(11) 0.139(11) 0.174(12) 0.041(9) 0.063(10) -0.008(10)
C90 0.163(10) 0.114(9) 0.152(11) 0.014(8) 0.048(9) 0.033(8)
C91 0.066(6) 0.107(8) 0.081(7) -0.007(6) -0.002(5) 0.003(6)
C92 0.079(6) 0.094(7) 0.075(7) 0.001(6) -0.003(5) -0.013(6)
C93 0.141(10) 0.110(9) 0.183(12) 0.006(9) 0.021(9) 0.012(8)
C94 0.103(8) 0.114(9) 0.152(10) 0.024(8) 0.039(7) 0.029(7)
C95 0.147(11) 0.162(12) 0.264(16) 0.020(12) 0.038(11) 0.003(10)
C96 0.242(16) 0.263(18) 0.277(18) -0.016(15) 0.050(15) 0.016(15)
C97 0.274(17) 0.184(15) 0.260(17) -0.020(13) 0.028(14) 0.015(14)
C98 0.182(12) 0.189(13) 0.162(12) 0.006(11) 0.056(10) 0.007(11)
C99 0.156(11) 0.159(12) 0.136(11) -0.008(10) -0.006(9) -0.003(10)
C100 0.099(10) 0.250(17) 0.219(15) -0.088(13) -0.004(10) 0.012(11)
C101 0.236(16) 0.141(12) 0.184(15) 0.019(11) 0.040(13) 0.014(12)
C102 0.226(17) 0.221(17) 0.206(16) -0.067(14) 0.042(14) -0.018(14)
Co1 0.0807(9) 0.1049(11) 0.0727(9) -0.0117(8) 0.0162(8) -0.0141(8)
Cr2 0.0694(10) 0.0909(11) 0.0626(10) 0.0024(9) 0.0083(8) -0.0197(9)
Cr3 0.0640(9) 0.0966(12) 0.0571(10) 0.0009(9) 0.0021(8) -0.0182(9)
Cr4 0.0636(10) 0.1018(12) 0.0578(10) 0.0025(9) 0.0031(8) -0.0182(9)
Cr5 0.0644(10) 0.1048(12) 0.0581(10) 0.0044(9) 0.0035(8) -0.0205(9)
Cr6 0.0662(10) 0.0974(12) 0.0629(10) -0.0066(9) 0.0037(8) -0.0206(9)
Cr7 0.0703(10) 0.1059(13) 0.0612(10) -0.0089(9) -0.0004(8) -0.0232(9)
Cr8 0.0936(11) 0.1038(13) 0.0606(11) -0.0113(9) 0.0111(9) -0.0358(10)
F1 0.079(3) 0.089(3) 0.050(3) 0.000(3) 0.008(3) -0.021(3)
F2 0.054(3) 0.088(3) 0.059(3) 0.007(3) 0.008(2) -0.012(3)
F3 0.061(3) 0.081(3) 0.061(3) -0.001(3) 0.006(2) -0.032(3)
F4 0.056(3) 0.098(4) 0.057(3) 0.004(3) -0.007(2) -0.028(3)
F5 0.062(3) 0.096(4) 0.045(3) -0.002(3) 0.002(2) -0.023(3)
F6 0.072(3) 0.086(3) 0.048(3) -0.001(3) -0.002(2) -0.019(3)
F7 0.060(3) 0.094(4) 0.052(3) 0.002(3) 0.003(2) -0.015(3)
F8 0.080(3) 0.095(4) 0.061(3) -0.013(3) 0.017(3) -0.021(3)
N1 0.118(8) 0.160(9) 0.178(10) -0.022(8) 0.035(7) 0.010(7)
N2 0.146(8) 0.113(8) 0.147(9) 0.004(7) 0.030(7) 0.024(7)
N3 0.193(10) 0.145(10) 0.187(11) -0.001(9) 0.042(9) -0.005(9)
O1 0.094(5) 0.114(5) 0.097(5) -0.022(4) 0.022(4) -0.013(4)
O2 0.094(5) 0.081(4) 0.089(5) -0.018(4) 0.019(4) 0.000(4)
O3 0.084(5) 0.104(5) 0.096(5) 0.002(4) -0.017(4) -0.010(4)
O4 0.104(5) 0.119(6) 0.092(5) 0.034(4) 0.010(4) 0.033(4)
O5 0.141(6) 0.151(6) 0.065(5) -0.001(4) 0.020(4) -0.058(5)
O6 0.082(4) 0.110(5) 0.060(4) -0.007(4) 0.020(3) -0.018(4)
O7 0.142(6) 0.143(6) 0.071(5) -0.025(4) 0.009(4) -0.069(5)
O8 0.128(5) 0.158(6) 0.053(4) -0.032(4) 0.007(4) -0.063(5)
O9 0.115(5) 0.079(5) 0.099(5) -0.004(4) 0.029(4) -0.012(4)
O10 0.100(5) 0.070(4) 0.090(5) -0.005(4) 0.015(4) -0.016(4)
O11 0.093(5) 0.176(7) 0.062(4) -0.005(4) -0.002(4) -0.064(5)
O12 0.066(4) 0.119(5) 0.072(4) -0.018(4) -0.002(4) -0.025(4)
O13 0.095(4) 0.118(5) 0.079(5) -0.002(4) 0.028(4) -0.048(4)
O14 0.063(4) 0.114(5) 0.063(4) 0.004(4) 0.009(3) -0.043(4)
O15 0.082(4) 0.107(5) 0.074(4) -0.025(4) 0.007(4) 0.008(4)
O16 0.064(4) 0.093(5) 0.082(5) -0.009(4) -0.007(4) -0.007(4)
O17 0.075(4) 0.135(5) 0.043(4) -0.015(4) -0.004(3) -0.031(4)
O18 0.084(4) 0.116(5) 0.042(4) 0.004(3) 0.010(3) -0.031(4)
O19 0.077(4) 0.091(5) 0.077(4) 0.024(4) -0.013(4) -0.001(4)
O20 0.086(4) 0.077(4) 0.084(5) -0.002(4) -0.003(4) -0.016(4)
O21 0.068(4) 0.094(5) 0.068(4) -0.006(4) 0.002(3) 0.001(4)
O22 0.068(4) 0.092(5) 0.072(4) -0.006(4) 0.010(3) -0.001(4)
O23 0.067(4) 0.112(5) 0.065(4) 0.009(4) -0.014(3) -0.029(4)
O24 0.065(4) 0.110(5) 0.047(4) -0.004(3) 0.000(3) -0.019(4)
O25 0.069(4) 0.100(5) 0.073(4) -0.004(4) 0.006(3) -0.043(4)
O26 0.065(4) 0.101(5) 0.080(5) -0.005(4) 0.000(4) -0.029(4)
O27 0.060(4) 0.106(5) 0.068(4) 0.000(4) -0.002(3) -0.001(4)
O28 0.087(4) 0.086(5) 0.073(4) 0.008(4) -0.003(4) 0.000(4)
O29 0.095(4) 0.072(4) 0.063(4) 0.009(3) 0.001(4) -0.018(4)
O30 0.074(4) 0.083(4) 0.077(4) -0.009(4) 0.001(3) -0.012(4)
O31 0.058(4) 0.101(5) 0.089(5) 0.009(4) 0.016(4) -0.009(4)
O32 0.057(4) 0.117(5) 0.059(4) 0.014(4) 0.005(3) 0.003(4)
O33 0.170(8) 0.258(12) 0.139(8) -0.007(8) 0.041(7) 0.022(8)
O34 0.300(13) 0.273(13) 0.159(9) 0.088(9) 0.084(9) 0.075(11)
O35 0.328(18) 0.36(2) 0.314(18) 0.047(16) -0.007(15) 0.017(16)
C103 0.220(17) 0.263(18) 0.33(2) -0.005(16) 0.032(15) -0.003(15)
C104 0.40(3) 0.27(2) 0.23(2) 0.039(18) -0.107(19) -0.08(2)
C105 0.271(18) 0.52(3) 0.27(2) 0.05(2) 0.178(15) 0.02(2)

loop_
_atom_type_symbol
_atom_type_description
_atom_type_scat_dispersion_real
_atom_type_scat_dispersion_imag
_atom_type_scat_source
C C 0.0033 0.0016 'International Tables Vol C Tables 4.2.6.8 and 6.1.1.4'
Cr Cr 0.3209 0.6236 'International Tables Vol C Tables 4.2.6.8 and 6.1.1.4'
F F 0.0171 0.0103 'International Tables Vol C Tables 4.2.6.8 and 6.1.1.4'
N N 0.0061 0.0033 'International Tables Vol C Tables 4.2.6.8 and 6.1.1.4'
O O 0.0106 0.006 'International Tables Vol C Tables 4.2.6.8 and 6.1.1.4'
H H 0 0 'International Tables Vol C Tables 4.2.6.8 and 6.1.1.4'
Co Co 0.3494 0.9721 'International Tables Vol C Tables 4.2.6.8 and 6.1.1.4'

loop_
_geom_angle_atom_site_label_1
_geom_angle_atom_site_label_2
_geom_angle_atom_site_label_3
_geom_angle
O1 C1 O2 125.1(8)
O1 C1 C2 120.1(8)
O2 C1 C2 113.7(7)
C5 C2 C3 110.4(8)
C5 C2 C1 111.7(7)
C3 C2 C1 110.8(7)
C5 C2 C4 109.8(9)
C3 C2 C4 107.3(8)
C1 C2 C4 106.7(7)
C2 C3 H3A 109.5
C2 C3 H3B 109.5
H3A C3 H3B 109.5
C2 C3 H3C 109.5
H3A C3 H3C 109.5
H3B C3 H3C 109.5
C2 C4 H4A 109.5
C2 C4 H4B 109.5
H4A C4 H4B 109.5
C2 C4 H4C 109.5
H4A C4 H4C 109.5
H4B C4 H4C 109.5
C2 C5 H5A 109.5
C2 C5 H5B 109.5
H5A C5 H5B 109.5
C2 C5 H5C 109.5
H5A C5 H5C 109.5
H5B C5 H5C 109.5
O3 C6 O4 123.8(8)
O3 C6 C7 123.0(8)
O4 C6 C7 112.9(8)
C10 C7 C8 113.1(9)
C10 C7 C6 110.1(8)
C8 C7 C6 108.6(8)
C10 C7 C9 107.0(9)
C8 C7 C9 107.4(8)
C6 C7 C9 110.6(8)
C7 C8 H8A 109.5
C7 C8 H8B 109.5
H8A C8 H8B 109.5
C7 C8 H8C 109.5
H8A C8 H8C 109.5
H8B C8 H8C 109.5
C7 C9 H9A 109.5
C7 C9 H9B 109.5
H9A C9 H9B 109.5
C7 C9 H9C 109.5
H9A C9 H9C 109.5
H9B C9 H9C 109.5
C7 C10 H10A 109.5
C7 C10 H10B 109.5
H10A C10 H10B 109.5
C7 C10 H10C 109.5
H10A C10 H10C 109.5
H10B C10 H10C 109.5
O6 C11 O5 126.2(7)
O6 C11 C12 119.4(8)
O5 C11 C12 114.3(7)
C15 C12 C13 110.5(9)
C15 C12 C14 109.3(8)
C13 C12 C14 107.6(9)
C15 C12 C11 111.9(7)
C13 C12 C11 109.6(8)
C14 C12 C11 107.9(7)
C12 C13 H13A 109.5
C12 C13 H13B 109.5
H13A C13 H13B 109.5
C12 C13 H13C 109.5
H13A C13 H13C 109.5
H13B C13 H13C 109.5
C12 C14 H14A 109.5
C12 C14 H14B 109.5
H14A C14 H14B 109.5
C12 C14 H14C 109.5
H14A C14 H14C 109.5
H14B C14 H14C 109.5
C12 C15 H15A 109.5
C12 C15 H15B 109.5
H15A C15 H15B 109.5
C12 C15 H15C 109.5
H15A C15 H15C 109.5
H15B C15 H15C 109.5
O7 C16 O8 125.1(7)
O7 C16 C17 120.0(8)
O8 C16 C17 114.9(8)
C20 C17 C18 112.7(9)
C20 C17 C19 109.8(10)
C18 C17 C19 105.4(8)
C20 C17 C16 110.1(8)
C18 C17 C16 110.1(7)
C19 C17 C16 108.5(7)
C17 C18 H18A 109.5
C17 C18 H18B 109.5
H18A C18 H18B 109.5
C17 C18 H18C 109.5
H18A C18 H18C 109.5
H18B C18 H18C 109.5
C17 C19 H19A 109.5
C17 C19 H19B 109.5
H19A C19 H19B 109.5
C17 C19 H19C 109.5
H19A C19 H19C 109.5
H19B C19 H19C 109.5
C17 C20 H20A 109.5
C17 C20 H20B 109.5
H20A C20 H20B 109.5
C17 C20 H20C 109.5
H20A C20 H20C 109.5
H20B C20 H20C 109.5
O10 C21 O9 125.4(7)
O10 C21 C22 117.1(8)
O9 C21 C22 117.1(8)
C25 C22 C24 111.8(8)
C25 C22 C23 108.6(7)
C24 C22 C23 107.9(7)
C25 C22 C21 109.7(7)
C24 C22 C21 110.7(7)
C23 C22 C21 108.0(7)
C22 C23 H23A 109.5
C22 C23 H23B 109.5
H23A C23 H23B 109.5
C22 C23 H23C 109.5
H23A C23 H23C 109.5
H23B C23 H23C 109.5
C22 C24 H24A 109.5
C22 C24 H24B 109.5
H24A C24 H24B 109.5
C22 C24 H24C 109.5
H24A C24 H24C 109.5
H24B C24 H24C 109.5
C22 C25 H25A 109.5
C22 C25 H25B 109.5
H25A C25 H25B 109.5
C22 C25 H25C 109.5
H25A C25 H25C 109.5
H25B C25 H25C 109.5
O11 C26 O12 122.9(7)
O11 C26 C27 118.8(8)
O12 C26 C27 118.0(7)
C30 C27 C29 113.1(8)
C30 C27 C28 107.6(7)
C29 C27 C28 109.3(8)
C30 C27 C26 107.9(7)
C29 C27 C26 108.6(7)
C28 C27 C26 110.4(7)
C27 C28 H28A 109.5
C27 C28 H28B 109.5
H28A C28 H28B 109.5
C27 C28 H28C 109.5
H28A C28 H28C 109.5
H28B C28 H28C 109.5
C27 C29 H29A 109.5
C27 C29 H29B 109.5
H29A C29 H29B 109.5
C27 C29 H29C 109.5
H29A C29 H29C 109.5
H29B C29 H29C 109.5
C27 C30 H30A 109.5
C27 C30 H30B 109.5
H30A C30 H30B 109.5
C27 C30 H30C 109.5
H30A C30 H30C 109.5
H30B C30 H30C 109.5
O14 C31 O13 124.1(7)
O14 C31 C32 119.8(8)
O13 C31 C32 116.1(7)
C33 C32 C35 110.7(9)
C33 C32 C34 108.3(9)
C35 C32 C34 110.1(9)
C33 C32 C31 110.5(8)
C35 C32 C31 108.9(7)
C34 C32 C31 108.3(7)
C32 C33 H33A 109.5
C32 C33 H33B 109.5
H33A C33 H33B 109.5
C32 C33 H33C 109.5
H33A C33 H33C 109.5
H33B C33 H33C 109.5
C32 C34 H34A 109.5
C32 C34 H34B 109.5
H34A C34 H34B 109.5
C32 C34 H34C 109.5
H34A C34 H34C 109.5
H34B C34 H34C 109.5
C32 C35 H35A 109.5
C32 C35 H35B 109.5
H35A C35 H35B 109.5
C32 C35 H35C 109.5
H35A C35 H35C 109.5
H35B C35 H35C 109.5
O15 C36 O16 123.6(7)
O15 C36 C37 117.0(7)
O16 C36 C37 119.4(7)
C40 C37 C38 109.2(7)
C40 C37 C36 110.0(7)
C38 C37 C36 108.5(7)
C40 C37 C39 112.0(7)
C38 C37 C39 108.6(7)
C36 C37 C39 108.4(6)
C37 C38 H38A 109.5
C37 C38 H38B 109.5
H38A C38 H38B 109.5
C37 C38 H38C 109.5
H38A C38 H38C 109.5
H38B C38 H38C 109.5
C37 C39 H39A 109.5
C37 C39 H39B 109.5
H39A C39 H39B 109.5
C37 C39 H39C 109.5
H39A C39 H39C 109.5
H39B C39 H39C 109.5
C37 C40 H40A 109.5
C37 C40 H40B 109.5
H40A C40 H40B 109.5
C37 C40 H40C 109.5
H40A C40 H40C 109.5
H40B C40 H40C 109.5
O17 C41 O18 123.7(7)
O17 C41 C42 122.1(7)
O18 C41 C42 114.0(6)
C43 C42 C44 113.0(8)
C43 C42 C45 107.1(7)
C44 C42 C45 105.9(8)
C43 C42 C41 112.4(7)
C44 C42 C41 110.2(7)
C45 C42 C41 107.8(7)
C42 C43 H43A 109.5
C42 C43 H43B 109.5
H43A C43 H43B 109.5
C42 C43 H43C 109.5
H43A C43 H43C 109.5
H43B C43 H43C 109.5
C42 C44 H44A 109.5
C42 C44 H44B 109.5
H44A C44 H44B 109.5
C42 C44 H44C 109.5
H44A C44 H44C 109.5
H44B C44 H44C 109.5
C42 C45 H45A 109.5
C42 C45 H45B 109.5
H45A C45 H45B 109.5
C42 C45 H45C 109.5
H45A C45 H45C 109.5
H45B C45 H45C 109.5
O20 C46 O19 124.7(7)
O20 C46 C47 117.9(7)
O19 C46 C47 117.4(7)
C50 C47 C49 112.6(8)
C50 C47 C48 106.9(9)
C49 C47 C48 109.4(8)
C50 C47 C46 106.3(7)
C49 C47 C46 110.8(7)
C48 C47 C46 110.7(7)
C47 C48 H48A 109.5
C47 C48 H48B 109.5
H48A C48 H48B 109.5
C47 C48 H48C 109.5
H48A C48 H48C 109.5
H48B C48 H48C 109.5
C47 C49 H49A 109.5
C47 C49 H49B 109.5
H49A C49 H49B 109.5
C47 C49 H49C 109.5
H49A C49 H49C 109.5
H49B C49 H49C 109.5
C47 C50 H50A 109.5
C47 C50 H50B 109.5
H50A C50 H50B 109.5
C47 C50 H50C 109.5
H50A C50 H50C 109.5
H50B C50 H50C 109.5
O22 C51 O21 123.2(7)
O22 C51 C52 121.4(7)
O21 C51 C52 115.3(7)
C55 C52 C54 110.8(7)
C55 C52 C51 108.9(7)
C54 C52 C51 109.5(7)
C55 C52 C53 109.3(7)
C54 C52 C53 110.4(7)
C51 C52 C53 107.8(7)
C52 C53 H53A 109.5
C52 C53 H53B 109.5
H53A C53 H53B 109.5
C52 C53 H53C 109.5
H53A C53 H53C 109.5
H53B C53 H53C 109.5
C52 C54 H54A 109.5
C52 C54 H54B 109.5
H54A C54 H54B 109.5
C52 C54 H54C 109.5
H54A C54 H54C 109.5
H54B C54 H54C 109.5
C52 C55 H55A 109.5
C52 C55 H55B 109.5
H55A C55 H55B 109.5
C52 C55 H55C 109.5
H55A C55 H55C 109.5
H55B C55 H55C 109.5
O23 C56 O24 125.0(6)
O23 C56 C57 120.8(7)
O24 C56 C57 114.0(7)
C60 C57 C58 110.0(7)
C60 C57 C56 110.3(7)
C58 C57 C56 109.9(6)
C60 C57 C59 109.4(7)
C58 C57 C59 109.5(7)
C56 C57 C59 107.7(6)
C57 C58 H58A 109.5
C57 C58 H58B 109.5
H58A C58 H58B 109.5
C57 C58 H58C 109.5
H58A C58 H58C 109.5
H58B C58 H58C 109.5
C57 C59 H59A 109.5
C57 C59 H59B 109.5
H59A C59 H59B 109.5
C57 C59 H59C 109.5
H59A C59 H59C 109.5
H59B C59 H59C 109.5
C57 C60 H60A 109.5
C57 C60 H60B 109.5
H60A C60 H60B 109.5
C57 C60 H60C 109.5
H60A C60 H60C 109.5
H60B C60 H60C 109.5
O26 C61 O25 126.3(7)
O26 C61 C62 120.8(8)
O25 C61 C62 112.8(8)
C65 C62 C63 108.4(9)
C65 C62 C64 113.0(8)
C63 C62 C64 108.4(8)
C65 C62 C61 109.0(8)
C63 C62 C61 109.4(7)
C64 C62 C61 108.6(7)
C62 C63 H63A 109.5
C62 C63 H63B 109.5
H63A C63 H63B 109.5
C62 C63 H63C 109.5
H63A C63 H63C 109.5
H63B C63 H63C 109.5
C62 C64 H64A 109.5
C62 C64 H64B 109.5
H64A C64 H64B 109.5
C62 C64 H64C 109.5
H64A C64 H64C 109.5
H64B C64 H64C 109.5
C62 C65 H65A 109.5
C62 C65 H65B 109.5
H65A C65 H65B 109.5
C62 C65 H65C 109.5
H65A C65 H65C 109.5
H65B C65 H65C 109.5
O27 C66 O28 124.5(7)
O27 C66 C67 117.6(8)
O28 C66 C67 117.8(8)
C70 C67 C69 110.4(7)
C70 C67 C68 110.0(7)
C69 C67 C68 109.6(7)
C70 C67 C66 107.6(6)
C69 C67 C66 111.3(7)
C68 C67 C66 108.0(7)
C67 C68 H68A 109.5
C67 C68 H68B 109.5
H68A C68 H68B 109.5
C67 C68 H68C 109.5
H68A C68 H68C 109.5
H68B C68 H68C 109.5
C67 C69 H69A 109.5
C67 C69 H69B 109.5
H69A C69 H69B 109.5
C67 C69 H69C 109.5
H69A C69 H69C 109.5
H69B C69 H69C 109.5
C67 C70 H70A 109.5
C67 C70 H70B 109.5
H70A C70 H70B 109.5
C67 C70 H70C 109.5
H70A C70 H70C 109.5
H70B C70 H70C 109.5
O30 C71 O29 124.9(7)
O30 C71 C72 121.0(8)
O29 C71 C72 114.0(7)
C75 C72 C73 110.9(7)
C75 C72 C71 110.6(7)
C73 C72 C71 110.4(7)
C75 C72 C74 109.5(8)
C73 C72 C74 108.9(7)
C71 C72 C74 106.5(7)
C72 C73 H73A 109.5
C72 C73 H73B 109.5
H73A C73 H73B 109.5
C72 C73 H73C 109.5
H73A C73 H73C 109.5
H73B C73 H73C 109.5
C72 C74 H74A 109.5
C72 C74 H74B 109.5
H74A C74 H74B 109.5
C72 C74 H74C 109.5
H74A C74 H74C 109.5
H74B C74 H74C 109.5
C72 C75 H75A 109.5
C72 C75 H75B 109.5
H75A C75 H75B 109.5
C72 C75 H75C 109.5
H75A C75 H75C 109.5
H75B C75 H75C 109.5
O32 C76 O31 124.9(7)
O32 C76 C77 124.9(8)
O31 C76 C77 110.2(6)
C78 C77 C80 109.2(10)
C78 C77 C79 109.3(9)
C80 C77 C79 107.5(8)
C78 C77 C76 108.5(7)
C80 C77 C76 109.3(8)
C79 C77 C76 113.0(7)
C77 C78 H78A 109.5
C77 C78 H78B 109.5
H78A C78 H78B 109.5
C77 C78 H78C 109.5
H78A C78 H78C 109.5
H78B C78 H78C 109.5
C77 C79 H79A 109.5
C77 C79 H79B 109.5
H79A C79 H79B 109.5
C77 C79 H79C 109.5
H79A C79 H79C 109.5
H79B C79 H79C 109.5
C77 C80 H80A 109.5
C77 C80 H80B 109.5
H80A C80 H80B 109.5
C77 C80 H80C 109.5
H80A C80 H80C 109.5
H80B C80 H80C 109.5
O33 C81 N1 119.5(10)
O33 C81 C82 118.2(9)
N1 C81 C82 121.8(10)
C83 C82 C85 111.8(9)
C83 C82 C84 109.5(9)
C85 C82 C84 112.9(10)
C83 C82 C81 108.4(9)
C85 C82 C81 103.2(9)
C84 C82 C81 110.9(8)
C82 C83 H83A 109.5
C82 C83 H83B 109.5
H83A C83 H83B 109.5
C82 C83 H83C 109.5
H83A C83 H83C 109.5
H83B C83 H83C 109.5
C82 C84 H84A 109.5
C82 C84 H84B 109.5
H84A C84 H84B 109.5
C82 C84 H84C 109.5
H84A C84 H84C 109.5
H84B C84 H84C 109.5
C82 C85 H85A 109.5
C82 C85 H85B 109.5
H85A C85 H85B 109.5
C82 C85 H85C 109.5
H85A C85 H85C 109.5
H85B C85 H85C 109.5
N1 C86 C87 109.0(12)
N1 C86 H86A 109.9
C87 C86 H86A 109.9
N1 C86 H86B 109.9
C87 C86 H86B 109.9
H86A C86 H86B 108.3
C88 C87 C86 122.4(15)
C88 C87 H87A 106.7
C86 C87 H87A 106.7
C88 C87 H87B 106.7
C86 C87 H87B 106.7
H87A C87 H87B 106.6
C87 C88 C89 125.0(15)
C87 C88 H88A 106.1
C89 C88 H88A 106.1
C87 C88 H88B 106.1
C89 C88 H88B 106.1
H88A C88 H88B 106.3
C90 C89 C88 119.6(12)
C90 C89 H89A 107.4
C88 C89 H89A 107.4
C90 C89 H89B 107.4
C88 C89 H89B 107.4
H89A C89 H89B 106.9
C89 C90 C91 124.5(11)
C89 C90 H90A 106.2
C91 C90 H90A 106.2
C89 C90 H90B 106.2
C91 C90 H90B 106.2
H90A C90 H90B 106.4
N2 C91 C90 120.0(9)
N2 C91 H91A 107.3
C90 C91 H91A 107.3
N2 C91 H91B 107.3
C90 C91 H91B 107.3
H91A C91 H91B 106.9
N2 C92 C93 120.9(9)
N2 C92 H92A 107.1
C93 C92 H92A 107.1
N2 C92 H92B 107.1
C93 C92 H92B 107.1
H92A C92 H92B 106.8
C94 C93 C92 117.6(11)
C94 C93 H93A 107.9
C92 C93 H93A 107.9
C94 C93 H93B 107.9
C92 C93 H93B 107.9
H93A C93 H93B 107.2
C93 C94 C95 124.1(11)
C93 C94 H94A 106.3
C95 C94 H94A 106.3
C93 C94 H94B 106.3
C95 C94 H94B 106.3
H94A C94 H94B 106.4
C96 C95 C94 129.0(15)
C96 C95 H95A 105.1
C94 C95 H95A 105.1
C96 C95 H95B 105.1
C94 C95 H95B 105.1
H95A C95 H95B 105.9
C95 C96 C97 131.8(18)
C95 C96 H96A 104.3
C97 C96 H96A 104.3
C95 C96 H96B 104.3
C97 C96 H96B 104.3
H96A C96 H96B 105.6
N3 C97 C96 115.5(16)
N3 C97 H97A 108.4
C96 C97 H97A 108.4
N3 C97 H97B 108.4
C96 C97 H97B 108.4
H97A C97 H97B 107.5
O34 C98 N3 117.4(11)
O34 C98 C99 128.3(12)
N3 C98 C99 114.2(10)
C102 C99 C100 112.3(9)
C102 C99 C101 107.5(9)
C100 C99 C101 111.2(9)
C102 C99 C98 107.0(9)
C100 C99 C98 107.8(9)
C101 C99 C98 111.0(9)
C99 C100 H10D 109.5
C99 C100 H10E 109.5
H10D C100 H10E 109.5
C99 C100 H10F 109.5
H10D C100 H10F 109.5
H10E C100 H10F 109.5
C99 C101 H10G 109.5
C99 C101 H10H 109.5
H10G C101 H10H 109.5
C99 C101 H10I 109.5
H10G C101 H10I 109.5
H10H C101 H10I 109.5
C99 C102 H10J 109.5
C99 C102 H10K 109.5
H10J C102 H10K 109.5
C99 C102 H10L 109.5
H10J C102 H10L 109.5
H10K C102 H10L 109.5
O6 Co1 O32 91.4(2)
O6 Co1 F8 91.2(2)
O32 Co1 F8 176.9(2)
O6 Co1 F1 175.8(2)
O32 Co1 F1 92.1(2)
F8 Co1 F1 85.21(19)
O6 Co1 O2 88.9(3)
O32 Co1 O2 86.7(3)
F8 Co1 O2 91.6(2)
F1 Co1 O2 89.0(2)
O6 Co1 O30 92.1(3)
O32 Co1 O30 89.6(3)
F8 Co1 O30 92.1(2)
F1 Co1 O30 90.2(2)
O2 Co1 O30 176.1(3)
F1 Cr2 O29 91.5(2)
F1 Cr2 F2 87.7(2)
O29 Cr2 F2 91.1(2)
F1 Cr2 O26 179.3(3)
O29 Cr2 O26 87.7(3)
F2 Cr2 O26 92.6(2)
F1 Cr2 O31 91.8(2)
O29 Cr2 O31 91.4(3)
F2 Cr2 O31 177.4(3)
O26 Cr2 O31 88.0(3)
F1 Cr2 O28 90.7(2)
O29 Cr2 O28 177.8(3)
F2 Cr2 O28 88.8(2)
O26 Cr2 O28 90.0(3)
O31 Cr2 O28 88.7(3)
F2 Cr3 O24 178.6(3)
F2 Cr3 O27 92.8(2)
O24 Cr3 O27 87.6(3)
F2 Cr3 O25 91.3(2)
O24 Cr3 O25 87.4(3)
O27 Cr3 O25 91.0(3)
F2 Cr3 F3 87.42(19)
O24 Cr3 F3 93.9(2)
O27 Cr3 F3 88.2(2)
O25 Cr3 F3 178.5(2)
F2 Cr3 O22 89.5(2)
O24 Cr3 O22 90.0(3)
O27 Cr3 O22 176.9(3)
O25 Cr3 O22 90.9(3)
F3 Cr3 O22 89.9(2)
F3 Cr4 F4 88.27(19)
F3 Cr4 O23 92.0(2)
F4 Cr4 O23 179.6(3)
F3 Cr4 O21 91.1(2)
F4 Cr4 O21 89.3(2)
O23 Cr4 O21 90.4(3)
F3 Cr4 O18 178.3(2)
F4 Cr4 O18 92.9(2)
O23 Cr4 O18 86.9(3)
O21 Cr4 O18 87.7(3)
F3 Cr4 O20 91.0(2)
F4 Cr4 O20 90.5(2)
O23 Cr4 O20 89.9(3)
O21 Cr4 O20 177.9(3)
O18 Cr4 O20 90.2(3)
F5 Cr5 F4 89.5(2)
F5 Cr5 O14 91.5(2)
F4 Cr5 O14 178.7(2)
F5 Cr5 O17 179.1(3)
F4 Cr5 O17 90.9(2)
O14 Cr5 O17 88.1(3)
F5 Cr5 O19 90.0(2)
F4 Cr5 O19 91.5(2)
O14 Cr5 O19 87.6(3)
O17 Cr5 O19 90.8(3)
F5 Cr5 O16 91.2(2)
F4 Cr5 O16 90.0(2)
O14 Cr5 O16 90.9(3)
O17 Cr5 O16 88.0(3)
O19 Cr5 O16 178.1(3)
F5 Cr6 F6 89.78(19)
F5 Cr6 O12 177.8(2)
F6 Cr6 O12 91.8(2)
F5 Cr6 O13 89.8(2)
F6 Cr6 O13 178.9(3)
O12 Cr6 O13 88.6(3)
F5 Cr6 O10 90.7(2)
F6 Cr6 O10 90.9(2)
O12 Cr6 O10 90.7(3)
O13 Cr6 O10 88.1(3)
F5 Cr6 O15 89.9(2)
F6 Cr6 O15 89.2(2)
O12 Cr6 O15 88.7(3)
O13 Cr6 O15 91.8(3)
O10 Cr6 O15 179.4(3)
O4 Cr7 F7 91.6(3)
O4 Cr7 O8 90.8(3)
F7 Cr7 O8 91.4(3)
O4 Cr7 F6 92.2(3)
F7 Cr7 F6 88.9(2)
O8 Cr7 F6 176.9(3)
O4 Cr7 O11 87.6(3)
F7 Cr7 O11 178.5(3)
O8 Cr7 O11 87.3(3)
F6 Cr7 O11 92.4(2)
O4 Cr7 O9 176.8(3)
F7 Cr7 O9 91.2(3)
O8 Cr7 O9 87.6(3)
F6 Cr7 O9 89.4(3)
O11 Cr7 O9 89.5(3)
F8 Cr8 O1 92.4(3)
F8 Cr8 O5 92.1(3)
O1 Cr8 O5 91.1(3)
F8 Cr8 O7 178.5(3)
O1 Cr8 O7 86.7(3)
O5 Cr8 O7 86.6(3)
F8 Cr8 F7 88.2(2)
O1 Cr8 F7 88.4(3)
O5 Cr8 F7 179.4(3)
O7 Cr8 F7 93.0(3)
F8 Cr8 O3 91.2(2)
O1 Cr8 O3 175.9(3)
O5 Cr8 O3 90.8(3)
O7 Cr8 O3 89.8(3)
F7 Cr8 O3 89.6(2)
Cr2 F1 Co1 122.4(2)
Cr3 F2 Cr2 122.4(2)
Cr4 F3 Cr3 122.1(2)
Cr4 F4 Cr5 123.1(2)
Cr6 F5 Cr5 125.1(2)
Cr6 F6 Cr7 123.3(2)
Cr7 F7 Cr8 122.6(2)
Cr8 F8 Co1 123.3(2)
C81 N1 C86 122.6(11)
C81 N1 H1 118.7
C86 N1 H1 118.7
C91 N2 C92 124.6(9)
C91 N2 H2A 106.2
C92 N2 H2A 106.2
C91 N2 H2B 106.2
C92 N2 H2B 106.2
H2A N2 H2B 106.4
C98 N3 C97 120.3(13)
C98 N3 H3 119.8
C97 N3 H3 119.8
C1 O1 Cr8 136.1(6)
C1 O2 Co1 134.1(6)
C6 O3 Cr8 131.2(6)
C6 O4 Cr7 139.6(6)
C11 O5 Cr8 134.2(6)
C11 O6 Co1 133.5(6)
C16 O7 Cr8 136.1(6)
C16 O8 Cr7 133.8(6)
C21 O9 Cr7 132.1(6)
C21 O10 Cr6 136.5(6)
C26 O11 Cr7 137.8(6)
C26 O12 Cr6 134.7(5)
C31 O13 Cr6 134.5(6)
C31 O14 Cr5 136.6(6)
C36 O15 Cr6 138.6(6)
C36 O16 Cr5 131.7(6)
C41 O17 Cr5 131.3(6)
C41 O18 Cr4 134.0(5)
C46 O19 Cr5 136.4(6)
C46 O20 Cr4 127.3(6)
C51 O21 Cr4 136.5(6)
C51 O22 Cr3 128.9(6)
C56 O23 Cr4 129.3(6)
C56 O24 Cr3 133.7(5)
C61 O25 Cr3 126.2(6)
C61 O26 Cr2 134.5(6)
C66 O27 Cr3 135.0(5)
C66 O28 Cr2 128.1(6)
C71 O29 Cr2 138.8(5)
C71 O30 Co1 126.9(5)
C76 O31 Cr2 130.0(5)
C76 O32 Co1 136.1(6)
C104 C103 C105 123.0(14)
C104 C103 O35 126.5(14)
C105 C103 O35 110.4(13)
C107 C106 O36 119.9(13)
C107 C106 C108 121.0(15)
O36 C106 C108 113.9(16)
C110 C109 C111 118.3(14)
C110 C109 O37 125.8(14)
C111 C109 O37 115.1(14)

loop_
_geom_bond_atom_site_label_1
_geom_bond_atom_site_label_2
_geom_bond_distance
C1 O1 1.239(10)
C1 O2 1.281(10)
C1 C2 1.514(9)
C2 C5 1.489(10)
C2 C3 1.491(10)
C2 C4 1.527(10)
C3 H3A 0.96
C3 H3B 0.96
C3 H3C 0.96
C4 H4A 0.96
C4 H4B 0.96
C4 H4C 0.96
C5 H5A 0.96
C5 H5B 0.96
C5 H5C 0.96
C6 O3 1.242(10)
C6 O4 1.249(11)
C6 C7 1.520(9)
C7 C10 1.478(10)
C7 C8 1.489(10)
C7 C9 1.534(10)
C8 H8A 0.96
C8 H8B 0.96
C8 H8C 0.96
C9 H9A 0.96
C9 H9B 0.96
C9 H9C 0.96
C10 H10A 0.96
C10 H10B 0.96
C10 H10C 0.96
C11 O6 1.222(9)
C11 O5 1.292(11)
C11 C12 1.517(9)
C12 C15 1.476(10)
C12 C13 1.496(10)
C12 C14 1.509(9)
C13 H13A 0.96
C13 H13B 0.96
C13 H13C 0.96
C14 H14A 0.96
C14 H14B 0.96
C14 H14C 0.96
C15 H15A 0.96
C15 H15B 0.96
C15 H15C 0.96
C16 O7 1.189(11)
C16 O8 1.266(10)
C16 C17 1.515(9)
C17 C20 1.468(10)
C17 C18 1.504(10)
C17 C19 1.515(10)
C18 H18A 0.96
C18 H18B 0.96
C18 H18C 0.96
C19 H19A 0.96
C19 H19B 0.96
C19 H19C 0.96
C20 H20A 0.96
C20 H20B 0.96
C20 H20C 0.96
C21 O10 1.226(11)
C21 O9 1.244(11)
C21 C22 1.518(9)
C22 C25 1.499(10)
C22 C24 1.507(9)
C22 C23 1.508(9)
C23 H23A 0.96
C23 H23B 0.96
C23 H23C 0.96
C24 H24A 0.96
C24 H24B 0.96
C24 H24C 0.96
C25 H25A 0.96
C25 H25B 0.96
C25 H25C 0.96
C26 O11 1.233(10)
C26 O12 1.240(10)
C26 C27 1.516(9)
C27 C30 1.501(9)
C27 C29 1.503(9)
C27 C28 1.504(9)
C28 H28A 0.96
C28 H28B 0.96
C28 H28C 0.96
C29 H29A 0.96
C29 H29B 0.96
C29 H29C 0.96
C30 H30A 0.96
C30 H30B 0.96
C30 H30C 0.96
C31 O14 1.233(10)
C31 O13 1.248(10)
C31 C32 1.513(9)
C32 C33 1.489(9)
C32 C35 1.491(10)
C32 C34 1.504(9)
C33 H33A 0.96
C33 H33B 0.96
C33 H33C 0.96
C34 H34A 0.96
C34 H34B 0.96
C34 H34C 0.96
C35 H35A 0.96
C35 H35B 0.96
C35 H35C 0.96
C36 O15 1.249(10)
C36 O16 1.259(10)
C36 C37 1.509(9)
C37 C40 1.490(9)
C37 C38 1.509(9)
C37 C39 1.519(9)
C38 H38A 0.96
C38 H38B 0.96
C38 H38C 0.96
C39 H39A 0.96
C39 H39B 0.96
C39 H39C 0.96
C40 H40A 0.96
C40 H40B 0.96
C40 H40C 0.96
C41 O17 1.225(9)
C41 O18 1.290(10)
C41 C42 1.508(9)
C42 C43 1.491(9)
C42 C44 1.505(9)
C42 C45 1.505(10)
C43 H43A 0.96
C43 H43B 0.96
C43 H43C 0.96
C44 H44A 0.96
C44 H44B 0.96
C44 H44C 0.96
C45 H45A 0.96
C45 H45B 0.96
C45 H45C 0.96
C46 O20 1.279(10)
C46 O19 1.280(10)
C46 C47 1.514(9)
C47 C50 1.493(9)
C47 C49 1.495(9)
C47 C48 1.506(9)
C48 H48A 0.96
C48 H48B 0.96
C48 H48C 0.96
C49 H49A 0.96
C49 H49B 0.96
C49 H49C 0.96
C50 H50A 0.96
C50 H50B 0.96
C50 H50C 0.96
C51 O22 1.257(10)
C51 O21 1.288(10)
C51 C52 1.518(9)
C52 C55 1.512(9)
C52 C54 1.512(9)
C52 C53 1.518(9)
C53 H53A 0.96
C53 H53B 0.96
C53 H53C 0.96
C54 H54A 0.96
C54 H54B 0.96
C54 H54C 0.96
C55 H55A 0.96
C55 H55B 0.96
C55 H55C 0.96
C56 O23 1.245(10)
C56 O24 1.298(10)
C56 C57 1.508(8)
C57 C60 1.495(9)
C57 C58 1.505(8)
C57 C59 1.522(9)
C58 H58A 0.96
C58 H58B 0.96
C58 H58C 0.96
C59 H59A 0.96
C59 H59B 0.96
C59 H59C 0.96
C60 H60A 0.96
C60 H60B 0.96
C60 H60C 0.96
C61 O26 1.246(10)
C61 O25 1.285(10)
C61 C62 1.524(9)
C62 C65 1.479(10)
C62 C63 1.506(10)
C62 C64 1.511(10)
C63 H63A 0.96
C63 H63B 0.96
C63 H63C 0.96
C64 H64A 0.96
C64 H64B 0.96
C64 H64C 0.96
C65 H65A 0.96
C65 H65B 0.96
C65 H65C 0.96
C66 O27 1.262(10)
C66 O28 1.272(10)
C66 C67 1.520(9)
C67 C70 1.507(9)
C67 C69 1.508(9)
C67 C68 1.510(9)
C68 H68A 0.96
C68 H68B 0.96
C68 H68C 0.96
C69 H69A 0.96
C69 H69B 0.96
C69 H69C 0.96
C70 H70A 0.96
C70 H70B 0.96
C70 H70C 0.96
C71 O30 1.256(10)
C71 O29 1.266(10)
C71 C72 1.518(9)
C72 C75 1.496(9)
C72 C73 1.509(9)
C72 C74 1.531(9)
C73 H73A 0.96
C73 H73B 0.96
C73 H73C 0.96
C74 H74A 0.96
C74 H74B 0.96
C74 H74C 0.96
C75 H75A 0.96
C75 H75B 0.96
C75 H75C 0.96
C76 O32 1.205(9)
C76 O31 1.315(10)
C76 C77 1.509(9)
C77 C78 1.485(9)
C77 C80 1.493(10)
C77 C79 1.506(9)
C78 H78A 0.96
C78 H78B 0.96
C78 H78C 0.96
C79 H79A 0.96
C79 H79B 0.96
C79 H79C 0.96
C80 H80A 0.96
C80 H80B 0.96
C80 H80C 0.96
C81 O33 1.280(14)
C81 N1 1.367(13)
C81 C82 1.521(10)
C82 C83 1.479(10)
C82 C85 1.497(10)
C82 C84 1.499(10)
C83 H83A 0.96
C83 H83B 0.96
C83 H83C 0.96
C84 H84A 0.96
C84 H84B 0.96
C84 H84C 0.96
C85 H85A 0.96
C85 H85B 0.96
C85 H85C 0.96
C86 N1 1.453(14)
C86 C87 1.481(17)
C86 H86A 0.97
C86 H86B 0.97
C87 C88 1.312(17)
C87 H87A 0.97
C87 H87B 0.97
C88 C89 1.450(15)
C88 H88A 0.97
C88 H88B 0.97
C89 C90 1.402(14)
C89 H89A 0.97
C89 H89B 0.97
C90 C91 1.434(13)
C90 H90A 0.97
C90 H90B 0.97
C91 N2 1.403(11)
C91 H91A 0.97
C91 H91B 0.97
C92 N2 1.429(11)
C92 C93 1.467(13)
C92 H92A 0.97
C92 H92B 0.97
C93 C94 1.427(13)
C93 H93A 0.97
C93 H93B 0.97
C94 C95 1.465(15)
C94 H94A 0.97
C94 H94B 0.97
C95 C96 1.347(16)
C95 H95A 0.97
C95 H95B 0.97
C96 C97 1.502(19)
C96 H96A 0.97
C96 H96B 0.97
C97 N3 1.450(16)
C97 H97A 0.97
C97 H97B 0.97
C98 O34 1.222(15)
C98 N3 1.414(15)
C98 C99 1.511(10)
C99 C102 1.490(10)
C99 C100 1.493(10)
C99 C101 1.493(10)
C100 H10D 0.96
C100 H10E 0.96
C100 H10F 0.96
C101 H10G 0.96
C101 H10H 0.96
C101 H10I 0.96
C102 H10J 0.96
C102 H10K 0.96
C102 H10L 0.96
Co1 O6 1.977(6)
Co1 O32 1.985(6)
Co1 F8 1.992(5)
Co1 F1 1.993(5)
Co1 O2 1.999(7)
Co1 O30 2.018(6)
Cr2 F1 1.920(5)
Cr2 O29 1.954(6)
Cr2 F2 1.959(5)
Cr2 O26 1.960(6)
Cr2 O31 1.960(6)
Cr2 O28 1.975(6)
Cr3 F2 1.902(5)
Cr3 O24 1.942(6)
Cr3 O27 1.945(6)
Cr3 O25 1.945(6)
Cr3 F3 1.954(4)
Cr3 O22 1.955(6)
Cr4 F3 1.908(5)
Cr4 F4 1.921(4)
Cr4 O23 1.934(6)
Cr4 O21 1.963(7)
Cr4 O18 1.962(6)
Cr4 O20 1.966(6)
Cr5 F5 1.922(5)
Cr5 F4 1.925(5)
Cr5 O14 1.937(6)
Cr5 O17 1.944(6)
Cr5 O19 1.951(6)
Cr5 O16 1.963(6)
Cr6 F5 1.915(4)
Cr6 F6 1.928(5)
Cr6 O12 1.950(6)
Cr6 O13 1.951(7)
Cr6 O10 1.955(7)
Cr6 O15 1.961(7)
Cr7 O4 1.895(7)
Cr7 F7 1.922(5)
Cr7 O8 1.937(7)
Cr7 F6 1.941(5)
Cr7 O11 1.942(7)
Cr7 O9 1.969(7)
Cr8 F8 1.921(5)
Cr8 O1 1.944(7)
Cr8 O5 1.946(7)
Cr8 O7 1.949(7)
Cr8 F7 1.954(5)
Cr8 O3 2.019(7)
N1 H1 0.86
N2 H2A 0.9
N2 H2B 0.9
N3 H3 0.86
O35 C103 1.368(14)
C103 C104 1.336(15)
C103 C105 1.360(15)
C104 H10M 0.96
C104 H10N 0.96
C104 H10O 0.96
C105 H10P 0.96
C105 H10Q 0.96
C105 H10R 0.96
O36 C106 1.348(15)
C106 C107 1.304(16)
C106 C108 1.368(16)
C107 H10S 0.96
C107 H10T 0.96
C107 H10U 0.96
C108 H10V 0.96
C108 H10W 0.96
C108 H10$ 0.96
O37 C109 1.355(14)
C109 C110 1.299(16)
C109 C111 1.334(16)
C110 H11A 0.96
C110 H11B 0.96
C110 H11C 0.96
C111 H11D 0.96
C111 H11E 0.96
C111 H11F 0.96
